data_4311436
loop_
_publ_author_name
'Colette Boskovic'
'Andreas Sieber'
'Gr\'egory Chaboussant'
'Hans U. G\"udel'
'J\"urgen Ensling'
'Wolfgang Wernsdorfer'
'Antonia Neels'
'Gael Labat'
'Helen Stoeckli-Evans'
'Stefan Janssen'

_publ_section_title
;
 Synthesis and Characterization of a New Family of Bi-, Tri-, Tetra-, and
 Pentanuclear Ferric Complexes
;
_journal_name_full 'Inorganic Chemistry'
_journal_page_first 5053
_journal_page_last 5068
_journal_paper_doi 10.1021/ic049600f
_journal_volume 43
_journal_year 2004
_chemical_formula_sum 'C52.5 H66.5 Cl9 Fe5 N4 O18.25'
_chemical_formula_weight 1643.90
_chemical_name_systematic
; 
 ? 
;
_space_group_IT_number 2
_symmetry_cell_setting triclinic
_symmetry_space_group_name_Hall '-P 1'
_symmetry_space_group_name_H-M 'P -1'
_atom_sites_solution_hydrogens geom
_atom_sites_solution_primary direct
_atom_sites_solution_secondary difmap
_audit_creation_method SHELXL-97
_cell_angle_alpha 62.310(8)
_cell_angle_beta 88.319(10)
_cell_angle_gamma 72.627(9)
_cell_formula_units_Z 4
_cell_length_a 14.6913(12)
_cell_length_b 23.5238(18)
_cell_length_c 23.4482(18)
_cell_measurement_reflns_used 8000
_cell_measurement_temperature 153(2)
_cell_measurement_theta_max 26.05
_cell_measurement_theta_min 1.65
_cell_volume 6790.5(12)
_computing_cell_refinement 'CELL (Stoe IPDS Software, 2000)'
_computing_data_collection 'EXPOSE (Stoe IPDS Software, 2000)'
_computing_data_reduction 'INTEGRATE (Stoe IPDS Software, 2000)'
_computing_molecular_graphics 'PLATON99 (Spek, 1990)'
_computing_publication_material 'SHELXL-97 (Sheldrick, 1997)'
_computing_structure_refinement 'SHELXL-97 (Sheldrick, 1997)'
_computing_structure_solution 'SHELXS-97 (Sheldrick, 1990)'
_diffrn_ambient_temperature 153(2)
_diffrn_detector_area_resol_mean 0.81\%A
_diffrn_measured_fraction_theta_full 0.931
_diffrn_measured_fraction_theta_max 0.931
_diffrn_measurement_device_type 'STOE IPDS'
_diffrn_measurement_method 'phi oscillation'
_diffrn_radiation_monochromator graphite
_diffrn_radiation_source 'fine-focus sealed tube'
_diffrn_radiation_type MoK\a
_diffrn_radiation_wavelength 0.71073
_diffrn_reflns_av_R_equivalents 0.0969
_diffrn_reflns_av_sigmaI/netI 0.1286
_diffrn_reflns_limit_h_max 18
_diffrn_reflns_limit_h_min -18
_diffrn_reflns_limit_k_max 28
_diffrn_reflns_limit_k_min -28
_diffrn_reflns_limit_l_max 28
_diffrn_reflns_limit_l_min -27
_diffrn_reflns_number 54041
_diffrn_reflns_theta_full 25.96
_diffrn_reflns_theta_max 25.96
_diffrn_reflns_theta_min 2.05
_diffrn_standards_decay_% 0
_diffrn_standards_interval_time 0
_diffrn_standards_number 0
_exptl_absorpt_coefficient_mu 1.465
_exptl_absorpt_correction_T_max 0.692
_exptl_absorpt_correction_T_min 0.230
_exptl_absorpt_correction_type empirical
_exptl_crystal_colour purple
_exptl_crystal_density_diffrn 1.608
_exptl_crystal_density_meas ?
_exptl_crystal_density_method 'not measured'
_exptl_crystal_description block
_exptl_crystal_F_000 3354
_exptl_crystal_size_max 0.80
_exptl_crystal_size_mid 0.50
_exptl_crystal_size_min 0.30
_refine_diff_density_max 1.964
_refine_diff_density_min -1.061
_refine_diff_density_rms 0.162
_refine_ls_extinction_method none
_refine_ls_goodness_of_fit_ref 0.939
_refine_ls_hydrogen_treatment mixed
_refine_ls_matrix_type full
_refine_ls_number_parameters 1634
_refine_ls_number_reflns 24746
_refine_ls_number_restraints 2
_refine_ls_restrained_S_all 0.939
_refine_ls_R_factor_all 0.1307
_refine_ls_R_factor_gt 0.0834
_refine_ls_shift/su_max 0.001
_refine_ls_shift/su_mean 0.000
_refine_ls_structure_factor_coef Fsqd
_refine_ls_weighting_details 'calc w=1/[\s^2^(Fo^2^)+(0.1372P)^2^+0.0000P] where P=(Fo^2^+2Fc^2^)/3'
_refine_ls_weighting_scheme calc
_refine_ls_wR_factor_gt 0.2130
_refine_ls_wR_factor_ref 0.2365
_reflns_number_gt 13533
_reflns_number_total 24746
_reflns_threshold_expression >2sigma(I)
_cod_data_source_file ic049600fsi20040325_090813_6.cif
_cod_data_source_block compound8
_cod_depositor_comments
;
The following automatic conversions were performed:

'_exptl_crystal_density_meas' value 'none' was changed to '?' - the
value is perceived as not measured.

Automatic conversion script
Id: cif_fix_values 3008 2015-01-20 13:52:24Z robertas 
;
_cod_original_cell_volume 6790.5(9)
_cod_original_formula_sum 'C52.50 H66.50 Cl9 Fe5 N4 O18.25'
_cod_database_code 4311436

loop_
_symmetry_equiv_pos_as_xyz
'x, y, z'
'-x, -y, -z'

loop_
_atom_site_label
_atom_site_type_symbol
_atom_site_fract_x
_atom_site_fract_y
_atom_site_fract_z
_atom_site_U_iso_or_equiv
_atom_site_adp_type
_atom_site_occupancy
_atom_site_symmetry_multiplicity
_atom_site_calc_flag
_atom_site_refinement_flags
_atom_site_disorder_assembly
_atom_site_disorder_group
Fe1 Fe 0.10695(7) 0.52194(5) 0.12003(5) 0.0305(2) Uani 1 1 d . . .
Fe2 Fe 0.23510(6) 0.57266(5) 0.18347(5) 0.0291(2) Uani 1 1 d . . .
Fe3 Fe 0.19541(7) 0.44110(5) 0.26160(5) 0.0317(3) Uani 1 1 d . . .
Fe4 Fe 0.17637(7) 0.54155(5) 0.34096(5) 0.0322(3) Uani 1 1 d . . .
Fe5 Fe 0.39993(7) 0.44921(5) 0.31271(5) 0.0332(3) Uani 1 1 d . . .
Fe6 Fe 0.60238(7) 0.02712(5) 0.12477(5) 0.0291(2) Uani 1 1 d . . .
Fe7 Fe 0.72470(7) 0.07922(5) 0.19065(5) 0.0287(2) Uani 1 1 d . . .
Fe8 Fe 0.67581(7) -0.04869(5) 0.26867(5) 0.0292(2) Uani 1 1 d . . .
Fe9 Fe 0.65513(7) 0.05451(5) 0.34489(5) 0.0302(3) Uani 1 1 d . . .
Fe10 Fe 0.87994(7) -0.04361(5) 0.32470(5) 0.0315(3) Uani 1 1 d . . .
Cl1 Cl -0.0339(2) 0.88892(16) 0.12682(15) 0.0790(8) Uani 1 1 d . . .
Cl2 Cl -0.0551(2) 0.78972(18) 0.25470(17) 0.0989(12) Uani 1 1 d . . .
Cl3 Cl -0.3530(2) 0.71879(15) 0.31763(15) 0.0792(8) Uani 1 1 d . . .
Cl4 Cl -0.4182(2) 0.72688(16) 0.43331(14) 0.0811(9) Uani 1 1 d . . .
Cl5 Cl -0.0916(3) 0.79560(17) -0.33167(17) 0.0932(10) Uani 1 1 d . . .
Cl6 Cl -0.1063(2) 0.76609(16) -0.43715(16) 0.0850(9) Uani 1 1 d . . .
Cl7 Cl 0.20819(19) 0.06374(15) 0.29005(13) 0.0698(7) Uani 1 1 d . . .
Cl8 Cl 0.1153(2) 0.02650(16) 0.40702(14) 0.0711(7) Uani 1 1 d . . .
Cl9 Cl -0.19238(19) 0.74203(14) 0.08513(15) 0.0739(8) Uani 1 1 d . . .
Cl10 Cl -0.27888(17) 0.63591(14) 0.11910(15) 0.0738(8) Uani 1 1 d . . .
Cl11 Cl -0.22828(19) 0.85422(14) -0.10483(15) 0.0721(8) Uani 1 1 d . . .
Cl12 Cl -0.31064(18) 0.74638(14) -0.07206(16) 0.0763(8) Uani 1 1 d . . .
Cl13 Cl 0.9467(2) -0.04165(17) -0.04232(18) 0.0914(10) Uani 1 1 d . . .
Cl14 Cl 0.9075(3) -0.0438(3) -0.16162(19) 0.1269(17) Uani 1 1 d . . .
Cl17 Cl 1.3959(2) -0.29338(16) 0.24857(15) 0.0770(8) Uani 1 1 d . . .
Cl18 Cl 1.4193(4) -0.3636(2) 0.38932(19) 0.1243(15) Uani 1 1 d . . .
Cl19 Cl 0.7183(4) 0.5303(4) 0.3102(3) 0.097(2) Uani 0.50 1 d P . .
Cl20 Cl 0.6381(4) 0.5328(4) 0.4224(3) 0.0849(19) Uani 0.50 1 d P . .
N1 N 0.1364(4) 0.4759(3) 0.0608(3) 0.0361(15) Uani 1 1 d . . .
N2 N 0.1468(4) 0.6745(3) 0.1206(3) 0.0324(14) Uani 1 1 d . . .
N3 N 0.1515(4) 0.4796(3) 0.4389(3) 0.0365(15) Uani 1 1 d . . .
N4 N 0.5094(5) 0.4193(3) 0.3897(3) 0.0427(17) Uani 1 1 d . . .
N5 N 0.6348(4) -0.0241(3) 0.0697(3) 0.0321(14) Uani 1 1 d . . .
N6 N 0.6423(4) 0.1816(3) 0.1234(3) 0.0340(14) Uani 1 1 d . . .
N7 N 0.6333(4) -0.0064(3) 0.4426(3) 0.0311(14) Uani 1 1 d . . .
N8 N 0.9781(4) -0.0796(3) 0.4093(3) 0.0379(16) Uani 1 1 d . . .
O1 O 0.1186(3) 0.5397(2) 0.1940(2) 0.0312(11) Uani 1 1 d . . .
H1 H 0.0774 0.5691 0.2022 0.050 Uiso 1 1 d . . .
O2 O 0.2975(3) 0.4801(2) 0.2477(2) 0.0305(11) Uani 1 1 d . . .
O3 O 0.0219(3) 0.5983(3) 0.0496(2) 0.0364(12) Uani 1 1 d . . .
O4 O 0.2038(3) 0.4328(2) 0.1810(2) 0.0365(12) Uani 1 1 d . . .
O5 O 0.2220(3) 0.5618(2) 0.1036(2) 0.0324(12) Uani 1 1 d . . .
O6 O 0.1942(3) 0.6022(2) 0.2493(2) 0.0339(12) Uani 1 1 d . . .
O7 O -0.0050(3) 0.4901(3) 0.1616(2) 0.0371(12) Uani 1 1 d . . .
O8 O 0.0645(3) 0.4216(3) 0.2654(2) 0.0400(13) Uani 1 1 d . . .
O9 O 0.3537(3) 0.5986(3) 0.1635(2) 0.0405(13) Uani 1 1 d . . .
O10 O 0.4401(4) 0.5367(3) 0.2612(3) 0.0431(14) Uani 1 1 d . . .
O11 O 0.0305(4) 0.5911(3) 0.3202(2) 0.0397(13) Uani 1 1 d . . .
O12 O -0.0302(4) 0.5845(3) 0.2380(3) 0.0490(15) Uani 1 1 d . . .
O13 O 0.1857(4) 0.6013(3) 0.3728(2) 0.0419(13) Uani 1 1 d . . .
O14 O 0.1595(3) 0.4644(2) 0.3314(2) 0.0353(12) Uani 1 1 d . . .
O15 O 0.5011(4) 0.4026(3) 0.2820(3) 0.0497(15) Uani 1 1 d . . .
O16 O 0.3206(3) 0.4906(3) 0.3628(2) 0.0378(13) Uani 1 1 d . . .
O17 O 0.2653(4) 0.3442(3) 0.3206(2) 0.0394(13) Uani 1 1 d . . .
O18 O 0.3761(4) 0.3561(3) 0.3734(3) 0.0428(14) Uani 1 1 d . . .
O19 O 0.6060(3) 0.0492(2) 0.1967(2) 0.0284(11) Uani 1 1 d . . .
H19 H 0.5813 0.0611 0.2081 0.050 Uiso 1 1 d . . .
O20 O 0.7819(3) -0.0129(2) 0.2568(2) 0.0302(11) Uani 1 1 d . . .
O21 O 0.5270(3) 0.1032(3) 0.0504(2) 0.0353(12) Uani 1 1 d . . .
O22 O 0.6917(3) -0.0628(2) 0.1904(2) 0.0330(11) Uani 1 1 d . . .
O23 O 0.7208(3) 0.0645(2) 0.1132(2) 0.0322(12) Uani 1 1 d . . .
O24 O 0.6755(3) 0.1112(2) 0.2537(2) 0.0313(11) Uani 1 1 d . . .
O25 O 0.4857(3) -0.0020(3) 0.1618(2) 0.0349(12) Uani 1 1 d . . .
O26 O 0.5446(3) -0.0655(2) 0.2677(2) 0.0340(12) Uani 1 1 d . . .
O27 O 0.8418(4) 0.1081(3) 0.1808(2) 0.0397(13) Uani 1 1 d . . .
O28 O 0.9210(4) 0.0442(3) 0.2811(2) 0.0405(13) Uani 1 1 d . . .
O29 O 0.7401(4) -0.1454(3) 0.3281(2) 0.0381(12) Uani 1 1 d . . .
O30 O 0.8571(4) -0.1388(3) 0.3803(3) 0.0414(13) Uani 1 1 d . . .
O31 O 0.5091(3) 0.1043(3) 0.3223(2) 0.0379(13) Uani 1 1 d . . .
O32 O 0.4536(4) 0.1040(3) 0.2343(3) 0.0483(15) Uani 1 1 d . . .
O33 O 0.6633(4) 0.1169(2) 0.3727(2) 0.0354(12) Uani 1 1 d . . .
O34 O 0.6381(3) -0.0235(2) 0.3366(2) 0.0318(11) Uani 1 1 d . . .
O35 O 0.9890(3) -0.0866(3) 0.2951(3) 0.0453(14) Uani 1 1 d . . .
O36 O 0.7965(3) -0.0005(3) 0.3719(2) 0.0347(12) Uani 1 1 d . . .
C1 C 0.0192(5) 0.6195(4) -0.0141(3) 0.0342(18) Uani 1 1 d . . .
C2 C -0.0382(5) 0.6864(4) -0.0553(4) 0.0379(18) Uani 1 1 d . . .
H2A H -0.0739 0.7135 -0.0372 0.045 Uiso 1 1 calc R . .
C3 C -0.0433(6) 0.7136(4) -0.1224(4) 0.045(2) Uani 1 1 d . . .
H3A H -0.0827 0.7590 -0.1498 0.054 Uiso 1 1 calc R . .
C4 C 0.0071(6) 0.6759(5) -0.1482(4) 0.051(2) Uani 1 1 d . . .
H4A H 0.0055 0.6955 -0.1940 0.062 Uiso 1 1 calc R . .
C5 C 0.0618(6) 0.6085(5) -0.1092(4) 0.047(2) Uani 1 1 d . . .
H5A H 0.0954 0.5824 -0.1288 0.057 Uiso 1 1 calc R . .
C6 C 0.0684(5) 0.5779(4) -0.0401(4) 0.042(2) Uani 1 1 d . . .
C7 C 0.1255(5) 0.5047(4) -0.0024(4) 0.0403(19) Uani 1 1 d . . .
C8 C 0.1684(6) 0.4666(5) -0.0381(4) 0.051(2) Uani 1 1 d . . .
H8C H 0.1195 0.4760 -0.0717 0.076 Uiso 1 1 calc R . .
H8B H 0.1914 0.4179 -0.0076 0.076 Uiso 1 1 calc R . .
H8A H 0.2223 0.4811 -0.0586 0.076 Uiso 1 1 calc R . .
C9 C 0.1945(6) 0.4027(4) 0.0978(4) 0.0420(19) Uani 1 1 d . . .
H9A H 0.2614 0.3960 0.0873 0.050 Uiso 1 1 calc R . .
H9B H 0.1668 0.3755 0.0859 0.050 Uiso 1 1 calc R . .
C10 C 0.1939(6) 0.3804(4) 0.1689(4) 0.044(2) Uani 1 1 d . . .
H10A H 0.1329 0.3717 0.1824 0.053 Uiso 1 1 calc R . .
H10B H 0.2477 0.3379 0.1942 0.053 Uiso 1 1 calc R . .
C11 C 0.2301(5) 0.6077(4) 0.0426(3) 0.0342(18) Uani 1 1 d . . .
C12 C 0.2803(5) 0.5842(4) 0.0024(4) 0.0414(19) Uani 1 1 d . . .
H12A H 0.3114 0.5370 0.0188 0.050 Uiso 1 1 calc R . .
C13 C 0.2856(6) 0.6287(5) -0.0610(4) 0.045(2) Uani 1 1 d . . .
H13A H 0.3199 0.6122 -0.0881 0.054 Uiso 1 1 calc R . .
C14 C 0.2403(6) 0.6977(5) -0.0848(4) 0.045(2) Uani 1 1 d . . .
H14A H 0.2430 0.7286 -0.1285 0.054 Uiso 1 1 calc R . .
C15 C 0.1921(5) 0.7214(4) -0.0459(3) 0.0378(19) Uani 1 1 d . . .
H15A H 0.1624 0.7689 -0.0630 0.045 Uiso 1 1 calc R . .
C16 C 0.1845(5) 0.6777(4) 0.0193(3) 0.0308(16) Uani 1 1 d . . .
C17 C 0.1287(5) 0.7066(4) 0.0575(4) 0.0351(18) Uani 1 1 d . . .
C18 C 0.0493(5) 0.7748(4) 0.0228(4) 0.042(2) Uani 1 1 d . . .
H18C H 0.0229 0.7808 -0.0182 0.062 Uiso 1 1 calc R . .
H18B H 0.0758 0.8113 0.0140 0.062 Uiso 1 1 calc R . .
H18A H -0.0019 0.7762 0.0504 0.062 Uiso 1 1 calc R . .
C19 C 0.0930(5) 0.7039(4) 0.1598(3) 0.0359(17) Uani 1 1 d . . .
H19A H 0.0323 0.6930 0.1681 0.043 Uiso 1 1 calc R . .
H19B H 0.0771 0.7539 0.1365 0.043 Uiso 1 1 calc R . .
C20 C 0.1559(6) 0.6741(4) 0.2228(4) 0.0384(19) Uani 1 1 d . . .
H20A H 0.2091 0.6935 0.2153 0.046 Uiso 1 1 calc R . .
H20B H 0.1178 0.6854 0.2538 0.046 Uiso 1 1 calc R . .
C21 C -0.0075(5) 0.4537(4) 0.2218(4) 0.0352(17) Uani 1 1 d . . .
C22 C -0.1033(6) 0.4471(5) 0.2425(4) 0.054(2) Uani 1 1 d . . .
H22C H -0.1102 0.4486 0.2836 0.081 Uiso 1 1 calc R . .
H22B H -0.1071 0.4038 0.2485 0.081 Uiso 1 1 calc R . .
H22A H -0.1549 0.4845 0.2091 0.081 Uiso 1 1 calc R . .
C23 C 0.4285(5) 0.5787(4) 0.2025(4) 0.0376(19) Uani 1 1 d . . .
C24 C 0.5085(6) 0.6052(6) 0.1744(4) 0.063(3) Uani 1 1 d . . .
H24C H 0.5673 0.5779 0.2056 0.094 Uiso 1 1 calc R . .
H24B H 0.4918 0.6525 0.1652 0.094 Uiso 1 1 calc R . .
H24A H 0.5192 0.6027 0.1341 0.094 Uiso 1 1 calc R . .
C25 C -0.0375(5) 0.6046(4) 0.2790(4) 0.0394(19) Uani 1 1 d . . .
C26 C -0.1339(7) 0.6509(5) 0.2777(4) 0.062(3) Uani 1 1 d . . .
H26C H -0.1834 0.6305 0.2783 0.093 Uiso 1 1 calc R . .
H26B H -0.1477 0.6946 0.2381 0.093 Uiso 1 1 calc R . .
H26A H -0.1337 0.6578 0.3158 0.093 Uiso 1 1 calc R . .
C27 C 0.1493(5) 0.6118(4) 0.4203(4) 0.0337(17) Uani 1 1 d . . .
C28 C 0.1313(5) 0.6755(4) 0.4160(4) 0.0406(19) Uani 1 1 d . . .
H28A H 0.1436 0.7107 0.3782 0.049 Uiso 1 1 calc R . .
C29 C 0.0963(6) 0.6884(4) 0.4651(4) 0.048(2) Uani 1 1 d . . .
H29A H 0.0835 0.7326 0.4602 0.057 Uiso 1 1 calc R . .
C30 C 0.0791(6) 0.6375(5) 0.5224(4) 0.054(2) Uani 1 1 d . . .
H30A H 0.0560 0.6463 0.5567 0.064 Uiso 1 1 calc R . .
C31 C 0.0965(5) 0.5747(4) 0.5275(4) 0.044(2) Uani 1 1 d . . .
H31A H 0.0850 0.5402 0.5663 0.053 Uiso 1 1 calc R . .
C32 C 0.1304(5) 0.5585(4) 0.4785(4) 0.0368(18) Uani 1 1 d . . .
C33 C 0.1423(5) 0.4913(4) 0.4862(3) 0.0344(18) Uani 1 1 d . . .
C34 C 0.1456(7) 0.4353(4) 0.5554(4) 0.050(2) Uani 1 1 d . . .
H34C H 0.1730 0.4445 0.5866 0.075 Uiso 1 1 calc R . .
H34B H 0.1857 0.3914 0.5600 0.075 Uiso 1 1 calc R . .
H34A H 0.0803 0.4341 0.5639 0.075 Uiso 1 1 calc R . .
C35 C 0.1521(6) 0.4134(4) 0.4463(4) 0.0409(19) Uani 1 1 d . . .
H35A H 0.1132 0.3935 0.4807 0.049 Uiso 1 1 calc R . .
H35B H 0.2187 0.3815 0.4586 0.049 Uiso 1 1 calc R . .
C36 C 0.1104(5) 0.4254(4) 0.3821(3) 0.0373(18) Uani 1 1 d . . .
H36A H 0.1192 0.3815 0.3831 0.045 Uiso 1 1 calc R . .
H36B H 0.0407 0.4506 0.3736 0.045 Uiso 1 1 calc R . .
C37 C 0.5953(5) 0.3716(4) 0.2994(4) 0.049(2) Uani 1 1 d . . .
C38 C 0.6465(6) 0.3447(5) 0.2613(5) 0.061(3) Uani 1 1 d . . .
H38A H 0.6123 0.3504 0.2243 0.073 Uiso 1 1 calc R . .
C39 C 0.7428(7) 0.3109(6) 0.2749(5) 0.066(3) Uani 1 1 d . . .
H39A H 0.7745 0.2921 0.2487 0.079 Uiso 1 1 calc R . .
C40 C 0.7935(6) 0.3043(5) 0.3272(6) 0.070(3) Uani 1 1 d . . .
H40A H 0.8608 0.2814 0.3369 0.084 Uiso 1 1 calc R . .
C41 C 0.7467(6) 0.3309(5) 0.3657(5) 0.056(3) Uani 1 1 d . . .
H41A H 0.7830 0.3267 0.4011 0.067 Uiso 1 1 calc R . .
C42 C 0.6448(6) 0.3646(4) 0.3535(5) 0.050(2) Uani 1 1 d . . .
C43 C 0.5995(8) 0.3889(9) 0.3969(7) 0.113(4) Uani 1 1 d . . .
C44 C 0.6627(8) 0.3750(9) 0.4534(7) 0.113(4) Uani 1 1 d . . .
H44A H 0.6302 0.3930 0.4782 0.169 Uiso 1 1 d . . .
H44B H 0.7145 0.3982 0.4331 0.169 Uiso 1 1 d . . .
H44C H 0.6988 0.3265 0.4770 0.169 Uiso 1 1 d . . .
C45 C 0.4663(7) 0.4441(6) 0.4337(5) 0.070(3) Uani 1 1 d . . .
H45A H 0.4875 0.4067 0.4788 0.084 Uiso 1 1 calc R . .
H45B H 0.4910 0.4806 0.4290 0.084 Uiso 1 1 calc R . .
C46 C 0.3663(7) 0.4689(8) 0.4242(5) 0.088(5) Uani 1 1 d . . .
H46A H 0.3461 0.5074 0.4336 0.106 Uiso 1 1 calc R . .
H46B H 0.3424 0.4329 0.4565 0.106 Uiso 1 1 calc R . .
C47 C 0.3338(5) 0.3216(4) 0.3657(4) 0.0375(18) Uani 1 1 d . . .
C48 C 0.3636(7) 0.2464(4) 0.4123(5) 0.061(3) Uani 1 1 d . . .
H48C H 0.3860 0.2379 0.4554 0.092 Uiso 1 1 calc R . .
H48B H 0.4157 0.2222 0.3967 0.092 Uiso 1 1 calc R . .
H48A H 0.3085 0.2303 0.4151 0.092 Uiso 1 1 calc R . .
C49 C 0.5231(5) 0.1203(4) -0.0131(3) 0.0332(17) Uani 1 1 d . . .
C50 C 0.4698(5) 0.1864(4) -0.0563(4) 0.0389(19) Uani 1 1 d . . .
H50A H 0.4362 0.2162 -0.0403 0.047 Uiso 1 1 calc R . .
C51 C 0.4646(5) 0.2101(4) -0.1237(4) 0.042(2) Uani 1 1 d . . .
H51A H 0.4287 0.2557 -0.1531 0.050 Uiso 1 1 calc R . .
C52 C 0.5121(6) 0.1663(5) -0.1464(4) 0.047(2) Uani 1 1 d . . .
H52A H 0.5088 0.1819 -0.1919 0.057 Uiso 1 1 calc R . .
C53 C 0.5641(6) 0.1007(4) -0.1042(4) 0.044(2) Uani 1 1 d . . .
H53A H 0.5967 0.0715 -0.1211 0.052 Uiso 1 1 calc R . .
C54 C 0.5709(5) 0.0750(4) -0.0362(4) 0.0361(18) Uani 1 1 d . . .
C55 C 0.6250(5) 0.0013(4) 0.0062(4) 0.0341(17) Uani 1 1 d . . .
C56 C 0.6651(6) -0.0406(4) -0.0258(4) 0.047(2) Uani 1 1 d . . .
H56C H 0.6161 -0.0313 -0.0593 0.070 Uiso 1 1 calc R . .
H56B H 0.6846 -0.0887 0.0066 0.070 Uiso 1 1 calc R . .
H56A H 0.7212 -0.0294 -0.0460 0.070 Uiso 1 1 calc R . .
C57 C 0.6886(5) -0.0964(4) 0.1096(4) 0.0350(17) Uani 1 1 d . . .
H57A H 0.7571 -0.1052 0.1025 0.042 Uiso 1 1 calc R . .
H57B H 0.6621 -0.1239 0.0974 0.042 Uiso 1 1 calc R . .
C58 C 0.6802(5) -0.1155(4) 0.1797(4) 0.0373(18) Uani 1 1 d . . .
H58A H 0.6165 -0.1209 0.1901 0.045 Uiso 1 1 calc R . .
H58B H 0.7305 -0.1591 0.2080 0.045 Uiso 1 1 calc R . .
C59 C 0.7332(5) 0.1074(4) 0.0514(3) 0.0308(16) Uani 1 1 d . . .
C60 C 0.7850(5) 0.0815(4) 0.0154(4) 0.0376(18) Uani 1 1 d . . .
H60A H 0.8163 0.0340 0.0346 0.045 Uiso 1 1 calc R . .
C61 C 0.7940(6) 0.1221(4) -0.0485(4) 0.043(2) Uani 1 1 d . . .
H61A H 0.8297 0.1026 -0.0731 0.051 Uiso 1 1 calc R . .
C62 C 0.7506(6) 0.1912(4) -0.0761(4) 0.046(2) Uani 1 1 d . . .
H62A H 0.7566 0.2196 -0.1200 0.055 Uiso 1 1 calc R . .
C63 C 0.6992(5) 0.2191(4) -0.0407(4) 0.0388(19) Uani 1 1 d . . .
H63A H 0.6699 0.2669 -0.0607 0.047 Uiso 1 1 calc R . .
C64 C 0.6880(5) 0.1789(4) 0.0252(3) 0.0323(17) Uani 1 1 d . . .
C65 C 0.6299(5) 0.2118(4) 0.0602(3) 0.0339(17) Uani 1 1 d . . .
C66 C 0.5567(6) 0.2807(4) 0.0212(4) 0.043(2) Uani 1 1 d . . .
H66C H 0.5266 0.2828 -0.0168 0.065 Uiso 1 1 calc R . .
H66B H 0.5885 0.3154 0.0069 0.065 Uiso 1 1 calc R . .
H66A H 0.5074 0.2887 0.0481 0.065 Uiso 1 1 calc R . .
C67 C 0.5874(5) 0.2145(4) 0.1594(3) 0.0368(18) Uani 1 1 d . . .
H67A H 0.5235 0.2081 0.1638 0.044 Uiso 1 1 calc R . .
H67B H 0.5776 0.2638 0.1357 0.044 Uiso 1 1 calc R . .
C68 C 0.6427(5) 0.1834(4) 0.2262(3) 0.0342(17) Uani 1 1 d . . .
H68A H 0.6983 0.1999 0.2226 0.041 Uiso 1 1 calc R . .
H68B H 0.6006 0.1970 0.2545 0.041 Uiso 1 1 calc R . .
C69 C 0.4781(5) -0.0378(4) 0.2215(4) 0.0354(17) Uani 1 1 d . . .
C70 C 0.3820(5) -0.0482(5) 0.2368(4) 0.048(2) Uani 1 1 d . . .
H70C H 0.3644 -0.0423 0.2747 0.072 Uiso 1 1 calc R . .
H70B H 0.3863 -0.0941 0.2460 0.072 Uiso 1 1 calc R . .
H70A H 0.3331 -0.0150 0.1994 0.072 Uiso 1 1 calc R . .
C71 C 0.8998(6) 0.0961(4) 0.2270(4) 0.043(2) Uani 1 1 d . . .
C72 C 0.9442(8) 0.1496(5) 0.2179(5) 0.085(4) Uani 1 1 d . . .
H72C H 1.0058 0.1280 0.2460 0.127 Uiso 1 1 calc R . .
H72B H 0.9007 0.1823 0.2292 0.127 Uiso 1 1 calc R . .
H72A H 0.9550 0.1730 0.1724 0.127 Uiso 1 1 calc R . .
C73 C 0.8115(5) -0.1716(4) 0.3723(4) 0.0353(18) Uani 1 1 d . . .
C74 C 0.8384(7) -0.2464(4) 0.4160(5) 0.057(3) Uani 1 1 d . . .
H74C H 0.9052 -0.2684 0.4132 0.085 Uiso 1 1 calc R . .
H74B H 0.7958 -0.2644 0.4027 0.085 Uiso 1 1 calc R . .
H74A H 0.8317 -0.2554 0.4609 0.085 Uiso 1 1 calc R . .
C75 C 0.4460(5) 0.1230(4) 0.2766(4) 0.0355(18) Uani 1 1 d . . .
C76 C 0.3521(6) 0.1770(5) 0.2709(4) 0.051(2) Uani 1 1 d . . .
H76C H 0.3043 0.1828 0.2387 0.077 Uiso 1 1 calc R . .
H76B H 0.3639 0.2201 0.2572 0.077 Uiso 1 1 calc R . .
H76A H 0.3280 0.1627 0.3131 0.077 Uiso 1 1 calc R . .
C77 C 0.6434(5) 0.1226(4) 0.4256(3) 0.0333(17) Uani 1 1 d . . .
C78 C 0.6321(5) 0.1863(4) 0.4215(4) 0.0409(19) Uani 1 1 d . . .
H78A H 0.6389 0.2221 0.3818 0.049 Uiso 1 1 calc R . .
C79 C 0.6114(6) 0.1975(5) 0.4738(4) 0.048(2) Uani 1 1 d . . .
H79A H 0.6012 0.2410 0.4698 0.058 Uiso 1 1 calc R . .
C80 C 0.6056(6) 0.1434(5) 0.5333(4) 0.048(2) Uani 1 1 d . . .
H80A H 0.5936 0.1498 0.5703 0.058 Uiso 1 1 calc R . .
C81 C 0.6169(5) 0.0824(5) 0.5377(4) 0.042(2) Uani 1 1 d . . .
H81A H 0.6131 0.0465 0.5783 0.050 Uiso 1 1 calc R . .
C82 C 0.6343(5) 0.0694(4) 0.4845(4) 0.0348(17) Uani 1 1 d . . .
C83 C 0.6385(5) 0.0023(4) 0.4924(3) 0.0357(18) Uani 1 1 d . . .
C84 C 0.6505(6) -0.0559(4) 0.5610(3) 0.044(2) Uani 1 1 d . . .
H84C H 0.6875 -0.0498 0.5906 0.066 Uiso 1 1 calc R . .
H84B H 0.6847 -0.0989 0.5616 0.066 Uiso 1 1 calc R . .
H84A H 0.5870 -0.0564 0.5748 0.066 Uiso 1 1 calc R . .
C85 C 0.6287(6) -0.0714(4) 0.4503(4) 0.0388(19) Uani 1 1 d . . .
H85A H 0.5880 -0.0892 0.4842 0.047 Uiso 1 1 calc R . .
H85B H 0.6940 -0.1052 0.4636 0.047 Uiso 1 1 calc R . .
C86 C 0.5870(5) -0.0592(4) 0.3866(3) 0.0370(18) Uani 1 1 d . . .
H86A H 0.5927 -0.1030 0.3883 0.044 Uiso 1 1 calc R . .
H86B H 0.5180 -0.0321 0.3773 0.044 Uiso 1 1 calc R . .
C87 C 1.0790(5) -0.1207(4) 0.3185(5) 0.047(2) Uani 1 1 d . . .
C88 C 1.1407(6) -0.1375(5) 0.2775(5) 0.059(3) Uani 1 1 d . . .
H88A H 1.1152 -0.1230 0.2344 0.071 Uiso 1 1 calc R . .
C89 C 1.2368(7) -0.1742(6) 0.2980(7) 0.080(4) Uani 1 1 d . . .
H89A H 1.2764 -0.1862 0.2700 0.096 Uiso 1 1 calc R . .
C90 C 1.2749(7) -0.1932(6) 0.3593(6) 0.074(3) Uani 1 1 d . . .
H90A H 1.3416 -0.2169 0.3732 0.089 Uiso 1 1 calc R . .
C91 C 1.2184(6) -0.1784(5) 0.3995(6) 0.068(3) Uani 1 1 d . . .
H91A H 1.2463 -0.1930 0.4420 0.082 Uiso 1 1 calc R . .
C92 C 1.1184(5) -0.1418(4) 0.3814(5) 0.046(2) Uani 1 1 d . . .
C93 C 1.0655(5) -0.1246(4) 0.4285(4) 0.045(2) Uani 1 1 d . . .
C94 C 1.1116(7) -0.1564(5) 0.4972(5) 0.064(3) Uani 1 1 d . . .
H94A H 1.0618 -0.1603 0.5263 0.096 Uiso 1 1 calc R . .
H94B H 1.1459 -0.1279 0.5006 0.096 Uiso 1 1 calc R . .
H94C H 1.1570 -0.2015 0.5096 0.096 Uiso 1 1 calc R . .
C95 C 0.9298(5) -0.0580(4) 0.4540(4) 0.043(2) Uani 1 1 d . . .
H95A H 0.9759 -0.0520 0.4790 0.051 Uiso 1 1 calc R . .
H95B H 0.9023 -0.0925 0.4850 0.051 Uiso 1 1 calc R . .
C96 C 0.8508(5) 0.0083(4) 0.4149(4) 0.0383(18) Uani 1 1 d . . .
H96A H 0.8090 0.0206 0.4440 0.046 Uiso 1 1 calc R . .
H96B H 0.8786 0.0449 0.3899 0.046 Uiso 1 1 calc R . .
C97 C -0.0814(7) 0.8759(6) 0.2024(5) 0.066(3) Uani 1 1 d . . .
H97A H -0.0527 0.8962 0.2227 0.099 Uiso 1 1 calc R . .
H97B H -0.1519 0.8983 0.1938 0.099 Uiso 1 1 calc R . .
C98 C -0.4273(7) 0.7684(5) 0.3480(6) 0.075(3) Uani 1 1 d . . .
H98A H -0.4949 0.7816 0.3298 0.112 Uiso 1 1 calc R . .
H98B H -0.4106 0.8104 0.3333 0.112 Uiso 1 1 calc R . .
C99 C -0.1027(8) 0.7372(5) -0.3520(6) 0.077(4) Uani 1 1 d . . .
H99A H -0.1624 0.7265 -0.3377 0.116 Uiso 1 1 calc R . .
H99B H -0.0478 0.6949 -0.3288 0.116 Uiso 1 1 calc R . .
C100 C 0.1503(7) 0.0069(5) 0.3444(5) 0.064(3) Uani 1 1 d . . .
H10E H 0.0930 0.0101 0.3204 0.096 Uiso 1 1 calc R . .
H10F H 0.1947 -0.0402 0.3631 0.096 Uiso 1 1 calc R . .
C101 C -0.1733(6) 0.6581(5) 0.1053(5) 0.061(3) Uani 1 1 d . . .
H10G H -0.1259 0.6284 0.1450 0.091 Uiso 1 1 calc R . .
H10H H -0.1455 0.6501 0.0698 0.091 Uiso 1 1 calc R . .
C102 C -0.3338(6) 0.8323(5) -0.0977(5) 0.063(3) Uani 1 1 d . . .
H10I H -0.3701 0.8440 -0.0663 0.094 Uiso 1 1 calc R . .
H10J H -0.3747 0.8592 -0.1403 0.094 Uiso 1 1 calc R . .
C103 C 0.9883(8) -0.0407(6) -0.1126(5) 0.073(3) Uani 1 1 d . . .
H10K H 1.0057 0.0010 -0.1377 0.110 Uiso 1 1 calc R . .
H10L H 1.0475 -0.0800 -0.1004 0.110 Uiso 1 1 calc R . .
C105 C 1.3530(11) -0.3437(9) 0.3178(6) 0.104(5) Uani 1 1 d . . .
H10O H 1.3562 -0.3862 0.3176 0.156 Uiso 1 1 calc R . .
H10P H 1.2848 -0.3195 0.3170 0.156 Uiso 1 1 calc R . .
C106 C 0.6172(13) 0.5557(12) 0.3446(11) 0.065(6) Uani 0.50 1 d P . .
H10Q H 0.5892 0.6057 0.3201 0.098 Uiso 0.50 1 calc PR . .
H10R H 0.5685 0.5365 0.3393 0.098 Uiso 0.50 1 calc PR . .
C104 C 0.4487(14) 0.4561(9) 0.1324(9) 0.062(5) Uiso 0.50 1 d PD A 1
H10M H 0.4706 0.4318 0.1797 0.094 Uiso 0.50 1 calc PR A 1
H10N H 0.3808 0.4849 0.1245 0.094 Uiso 0.50 1 calc PR A 1
Cl15 Cl 0.5199(5) 0.5048(3) 0.0906(4) 0.099(2) Uani 0.50 1 d PD A 1
Cl16 Cl 0.4598(3) 0.4015(3) 0.1049(3) 0.0700(16) Uani 0.50 1 d PD A 1
O37 O 0.4331(5) 0.3219(4) 0.2162(5) 0.025(2) Uani 0.50 1 d P B 2

loop_
_atom_site_aniso_label
_atom_site_aniso_U_11
_atom_site_aniso_U_22
_atom_site_aniso_U_33
_atom_site_aniso_U_23
_atom_site_aniso_U_13
_atom_site_aniso_U_12
Fe1 0.0297(5) 0.0310(5) 0.0294(5) -0.0147(4) -0.0031(4) -0.0067(4)
Fe2 0.0270(5) 0.0297(5) 0.0286(5) -0.0131(4) -0.0008(4) -0.0074(4)
Fe3 0.0308(5) 0.0311(5) 0.0307(5) -0.0127(4) -0.0036(4) -0.0096(4)
Fe4 0.0340(5) 0.0353(6) 0.0275(5) -0.0142(5) 0.0016(4) -0.0126(4)
Fe5 0.0290(5) 0.0345(5) 0.0320(5) -0.0133(5) -0.0044(4) -0.0083(4)
Fe6 0.0285(5) 0.0323(5) 0.0269(5) -0.0159(4) -0.0017(4) -0.0067(4)
Fe7 0.0285(5) 0.0309(5) 0.0253(5) -0.0130(4) -0.0003(4) -0.0082(4)
Fe8 0.0276(5) 0.0311(5) 0.0278(5) -0.0134(4) -0.0023(4) -0.0085(4)
Fe9 0.0302(5) 0.0343(5) 0.0253(5) -0.0140(4) 0.0007(4) -0.0096(4)
Fe10 0.0268(5) 0.0341(5) 0.0319(5) -0.0153(5) -0.0030(4) -0.0076(4)
Cl1 0.0743(16) 0.0833(19) 0.0857(19) -0.0539(16) 0.0226(14) -0.0122(14)
Cl2 0.084(2) 0.098(2) 0.097(2) -0.044(2) 0.0317(17) -0.0121(17)
Cl3 0.0746(17) 0.0760(18) 0.0814(18) -0.0414(15) 0.0096(14) -0.0103(14)
Cl4 0.0795(18) 0.0841(19) 0.0713(17) -0.0363(15) 0.0144(14) -0.0169(15)
Cl5 0.115(3) 0.079(2) 0.094(2) -0.0453(18) -0.0065(19) -0.0335(18)
Cl6 0.100(2) 0.085(2) 0.089(2) -0.0500(18) 0.0309(17) -0.0433(17)
Cl7 0.0720(15) 0.0884(19) 0.0675(15) -0.0442(15) 0.0182(12) -0.0397(14)
Cl8 0.0725(16) 0.0902(19) 0.0711(16) -0.0439(15) 0.0157(13) -0.0448(14)
Cl9 0.0606(14) 0.0671(16) 0.0863(19) -0.0300(14) 0.0042(13) -0.0212(12)
Cl10 0.0500(12) 0.0664(15) 0.095(2) -0.0324(15) 0.0159(13) -0.0169(11)
Cl11 0.0615(14) 0.0613(15) 0.0848(18) -0.0336(14) 0.0053(13) -0.0100(12)
Cl12 0.0547(13) 0.0693(16) 0.098(2) -0.0382(16) -0.0020(13) -0.0127(12)
Cl13 0.0771(18) 0.093(2) 0.108(2) -0.068(2) 0.0035(17) 0.0014(16)
Cl14 0.094(2) 0.214(5) 0.095(2) -0.072(3) 0.018(2) -0.082(3)
Cl17 0.0779(17) 0.0892(19) 0.0861(19) -0.0519(16) 0.0359(15) -0.0421(15)
Cl18 0.173(4) 0.140(4) 0.085(2) -0.074(3) 0.001(2) -0.050(3)
Cl19 0.047(3) 0.180(7) 0.086(4) -0.094(5) 0.009(3) -0.015(3)
Cl20 0.071(3) 0.108(5) 0.068(3) -0.054(3) -0.002(3) 0.002(3)
N1 0.031(3) 0.042(3) 0.042(4) -0.025(3) -0.002(3) -0.012(3)
N2 0.033(3) 0.033(3) 0.030(3) -0.013(3) 0.001(2) -0.011(2)
N3 0.039(3) 0.042(4) 0.031(3) -0.018(3) 0.005(3) -0.016(3)
N4 0.043(3) 0.044(4) 0.037(3) -0.018(3) -0.011(3) -0.010(3)
N5 0.026(3) 0.037(3) 0.036(3) -0.020(3) -0.001(2) -0.009(2)
N6 0.041(3) 0.035(3) 0.030(3) -0.017(3) 0.004(3) -0.016(3)
N7 0.032(3) 0.042(3) 0.022(3) -0.017(3) 0.005(2) -0.013(3)
N8 0.031(3) 0.033(3) 0.048(4) -0.018(3) -0.010(3) -0.009(2)
O1 0.032(2) 0.029(2) 0.033(2) -0.015(2) 0.0017(19) -0.0090(19)
O2 0.030(2) 0.034(3) 0.029(2) -0.018(2) -0.0034(19) -0.008(2)
O3 0.031(2) 0.042(3) 0.035(3) -0.021(2) -0.001(2) -0.005(2)
O4 0.033(2) 0.033(3) 0.040(3) -0.016(2) -0.003(2) -0.007(2)
O5 0.029(2) 0.034(3) 0.031(2) -0.014(2) -0.0032(19) -0.007(2)
O6 0.039(3) 0.035(3) 0.025(2) -0.013(2) 0.002(2) -0.009(2)
O7 0.035(3) 0.043(3) 0.032(3) -0.017(2) -0.003(2) -0.013(2)
O8 0.038(3) 0.043(3) 0.034(3) -0.013(2) -0.005(2) -0.015(2)
O9 0.037(3) 0.041(3) 0.038(3) -0.013(2) -0.003(2) -0.016(2)
O10 0.045(3) 0.045(3) 0.037(3) -0.013(3) -0.002(2) -0.022(2)
O11 0.039(3) 0.044(3) 0.033(3) -0.020(2) 0.003(2) -0.007(2)
O12 0.032(3) 0.069(4) 0.049(3) -0.033(3) 0.005(2) -0.012(3)
O13 0.056(3) 0.044(3) 0.033(3) -0.020(3) 0.007(2) -0.024(3)
O14 0.035(2) 0.035(3) 0.031(3) -0.011(2) 0.002(2) -0.011(2)
O15 0.027(3) 0.064(4) 0.049(3) -0.029(3) -0.007(2) 0.001(2)
O16 0.037(3) 0.047(3) 0.028(2) -0.018(2) -0.004(2) -0.011(2)
O17 0.039(3) 0.039(3) 0.038(3) -0.016(2) -0.006(2) -0.013(2)
O18 0.046(3) 0.031(3) 0.043(3) -0.010(2) -0.008(2) -0.012(2)
O19 0.030(2) 0.026(2) 0.028(2) -0.013(2) -0.0014(19) -0.0079(19)
O20 0.026(2) 0.032(2) 0.031(2) -0.015(2) -0.0013(19) -0.0076(19)
O21 0.036(3) 0.042(3) 0.029(2) -0.020(2) -0.002(2) -0.007(2)
O22 0.033(2) 0.033(3) 0.034(3) -0.018(2) 0.000(2) -0.009(2)
O23 0.033(2) 0.036(3) 0.027(2) -0.015(2) 0.0052(19) -0.011(2)
O24 0.037(2) 0.035(3) 0.024(2) -0.015(2) 0.0021(19) -0.013(2)
O25 0.031(2) 0.042(3) 0.031(3) -0.018(2) -0.001(2) -0.011(2)
O26 0.033(2) 0.039(3) 0.032(3) -0.017(2) 0.000(2) -0.014(2)
O27 0.040(3) 0.046(3) 0.034(3) -0.016(2) 0.004(2) -0.019(2)
O28 0.038(3) 0.043(3) 0.037(3) -0.013(3) -0.001(2) -0.018(2)
O29 0.042(3) 0.036(3) 0.036(3) -0.017(2) -0.003(2) -0.013(2)
O30 0.040(3) 0.040(3) 0.038(3) -0.012(2) -0.005(2) -0.013(2)
O31 0.029(2) 0.044(3) 0.035(3) -0.020(2) 0.000(2) -0.003(2)
O32 0.032(3) 0.061(4) 0.050(3) -0.029(3) 0.000(2) -0.007(2)
O33 0.047(3) 0.035(3) 0.029(3) -0.019(2) 0.004(2) -0.014(2)
O34 0.033(2) 0.036(3) 0.025(2) -0.012(2) 0.0019(19) -0.015(2)
O35 0.027(2) 0.057(3) 0.054(3) -0.034(3) 0.001(2) -0.003(2)
O36 0.034(2) 0.043(3) 0.034(3) -0.024(2) -0.005(2) -0.012(2)
C1 0.026(3) 0.052(4) 0.030(4) -0.020(3) 0.000(3) -0.019(3)
C2 0.031(3) 0.045(4) 0.037(4) -0.020(4) -0.006(3) -0.010(3)
C3 0.049(4) 0.045(5) 0.036(4) -0.014(4) -0.002(4) -0.018(4)
C4 0.060(5) 0.061(6) 0.029(4) -0.014(4) -0.006(4) -0.027(4)
C5 0.053(5) 0.064(6) 0.040(4) -0.032(4) 0.006(4) -0.027(4)
C6 0.034(4) 0.053(5) 0.035(4) -0.016(4) -0.004(3) -0.017(3)
C7 0.031(4) 0.056(5) 0.041(4) -0.029(4) -0.002(3) -0.011(3)
C8 0.048(5) 0.057(5) 0.047(5) -0.031(4) -0.005(4) -0.004(4)
C9 0.043(4) 0.044(4) 0.046(4) -0.027(4) 0.000(3) -0.014(3)
C10 0.052(5) 0.031(4) 0.049(5) -0.021(4) -0.003(4) -0.005(3)
C11 0.026(3) 0.040(4) 0.032(4) -0.014(3) -0.002(3) -0.008(3)
C12 0.035(4) 0.046(4) 0.044(4) -0.023(4) 0.002(3) -0.013(3)
C13 0.041(4) 0.064(5) 0.039(4) -0.030(4) 0.014(3) -0.022(4)
C14 0.048(4) 0.059(5) 0.029(4) -0.016(4) 0.006(3) -0.027(4)
C15 0.042(4) 0.037(4) 0.030(4) -0.009(3) 0.000(3) -0.017(3)
C16 0.029(3) 0.037(4) 0.029(3) -0.016(3) 0.001(3) -0.013(3)
C17 0.032(3) 0.032(4) 0.036(4) -0.011(3) -0.004(3) -0.010(3)
C18 0.039(4) 0.036(4) 0.034(4) -0.009(3) -0.006(3) -0.002(3)
C19 0.044(4) 0.035(4) 0.034(4) -0.020(3) 0.009(3) -0.014(3)
C20 0.046(4) 0.030(4) 0.036(4) -0.015(3) 0.008(3) -0.009(3)
C21 0.040(4) 0.038(4) 0.037(4) -0.021(4) 0.003(3) -0.018(3)
C22 0.036(4) 0.070(6) 0.049(5) -0.022(5) 0.006(4) -0.020(4)
C23 0.030(3) 0.044(4) 0.039(4) -0.016(4) 0.000(3) -0.018(3)
C24 0.045(5) 0.086(7) 0.046(5) -0.014(5) -0.001(4) -0.035(5)
C25 0.036(4) 0.042(4) 0.040(4) -0.019(4) 0.010(3) -0.014(3)
C26 0.053(5) 0.076(7) 0.048(5) -0.032(5) 0.010(4) -0.005(5)
C27 0.031(3) 0.040(4) 0.035(4) -0.022(3) 0.000(3) -0.012(3)
C28 0.042(4) 0.047(5) 0.036(4) -0.021(4) 0.003(3) -0.017(3)
C29 0.039(4) 0.044(5) 0.058(5) -0.027(4) 0.001(4) -0.006(3)
C30 0.048(5) 0.069(6) 0.051(5) -0.038(5) 0.018(4) -0.014(4)
C31 0.039(4) 0.055(5) 0.041(4) -0.027(4) 0.013(3) -0.014(4)
C32 0.030(3) 0.044(4) 0.032(4) -0.015(3) 0.000(3) -0.011(3)
C33 0.031(3) 0.039(4) 0.034(4) -0.016(3) 0.010(3) -0.014(3)
C34 0.065(5) 0.048(5) 0.029(4) -0.012(4) 0.007(4) -0.020(4)
C35 0.049(4) 0.037(4) 0.033(4) -0.013(3) 0.003(3) -0.014(3)
C36 0.045(4) 0.042(4) 0.034(4) -0.020(4) 0.011(3) -0.025(3)
C37 0.031(4) 0.045(5) 0.057(5) -0.017(4) -0.010(4) -0.007(3)
C38 0.033(4) 0.076(6) 0.062(6) -0.034(5) -0.002(4) 0.001(4)
C39 0.041(5) 0.080(7) 0.081(7) -0.049(6) 0.004(5) -0.007(5)
C40 0.031(4) 0.071(7) 0.091(8) -0.034(6) -0.002(5) -0.001(4)
C41 0.037(4) 0.054(5) 0.065(6) -0.021(5) -0.009(4) -0.012(4)
C42 0.037(4) 0.040(4) 0.060(5) -0.017(4) -0.012(4) -0.007(3)
C43 0.048(4) 0.171(10) 0.118(8) -0.105(8) -0.044(5) 0.033(5)
C44 0.048(4) 0.171(10) 0.118(8) -0.105(8) -0.044(5) 0.033(5)
C45 0.046(5) 0.100(8) 0.068(6) -0.056(6) -0.014(5) 0.001(5)
C46 0.046(5) 0.156(12) 0.054(6) -0.068(7) -0.014(4) 0.010(6)
C47 0.039(4) 0.038(4) 0.031(4) -0.012(3) 0.001(3) -0.014(3)
C48 0.066(6) 0.040(5) 0.057(6) -0.006(4) -0.024(5) -0.014(4)
C49 0.027(3) 0.047(4) 0.035(4) -0.024(4) 0.001(3) -0.017(3)
C50 0.039(4) 0.046(4) 0.033(4) -0.018(4) -0.005(3) -0.014(3)
C51 0.043(4) 0.044(4) 0.032(4) -0.009(4) -0.005(3) -0.018(3)
C52 0.055(5) 0.056(5) 0.027(4) -0.012(4) -0.006(3) -0.024(4)
C53 0.041(4) 0.056(5) 0.038(4) -0.023(4) 0.007(3) -0.019(4)
C54 0.033(4) 0.045(4) 0.036(4) -0.020(4) 0.002(3) -0.019(3)
C55 0.027(3) 0.049(4) 0.035(4) -0.025(4) 0.001(3) -0.014(3)
C56 0.039(4) 0.054(5) 0.045(5) -0.028(4) -0.004(3) -0.003(4)
C57 0.038(4) 0.036(4) 0.040(4) -0.025(3) 0.005(3) -0.011(3)
C58 0.038(4) 0.031(4) 0.046(4) -0.019(3) 0.004(3) -0.012(3)
C59 0.026(3) 0.038(4) 0.029(3) -0.017(3) 0.000(3) -0.011(3)
C60 0.037(4) 0.044(4) 0.038(4) -0.021(4) 0.003(3) -0.018(3)
C61 0.047(4) 0.058(5) 0.040(4) -0.034(4) 0.018(3) -0.022(4)
C62 0.054(5) 0.055(5) 0.032(4) -0.021(4) 0.015(4) -0.026(4)
C63 0.044(4) 0.041(4) 0.031(4) -0.017(3) -0.002(3) -0.013(3)
C64 0.028(3) 0.041(4) 0.031(4) -0.020(3) 0.002(3) -0.012(3)
C65 0.037(4) 0.031(4) 0.031(4) -0.012(3) -0.005(3) -0.010(3)
C66 0.042(4) 0.041(4) 0.037(4) -0.017(4) -0.004(3) -0.004(3)
C67 0.041(4) 0.038(4) 0.031(4) -0.018(3) 0.000(3) -0.008(3)
C68 0.039(4) 0.037(4) 0.030(4) -0.020(3) 0.006(3) -0.009(3)
C69 0.033(4) 0.043(4) 0.038(4) -0.026(4) 0.004(3) -0.012(3)
C70 0.033(4) 0.069(6) 0.048(5) -0.033(4) 0.011(3) -0.017(4)
C71 0.041(4) 0.042(4) 0.043(4) -0.014(4) -0.006(3) -0.018(3)
C72 0.092(8) 0.062(6) 0.073(7) 0.008(6) -0.042(6) -0.052(6)
C73 0.031(3) 0.033(4) 0.041(4) -0.016(3) 0.000(3) -0.011(3)
C74 0.057(5) 0.036(4) 0.056(5) -0.004(4) -0.018(4) -0.015(4)
C75 0.027(3) 0.044(4) 0.032(4) -0.016(3) 0.005(3) -0.010(3)
C76 0.043(4) 0.056(5) 0.043(5) -0.021(4) -0.001(4) 0.000(4)
C77 0.025(3) 0.044(4) 0.034(4) -0.022(3) -0.001(3) -0.010(3)
C78 0.038(4) 0.044(4) 0.043(4) -0.025(4) -0.001(3) -0.009(3)
C79 0.044(4) 0.059(5) 0.051(5) -0.034(5) -0.001(4) -0.016(4)
C80 0.046(4) 0.073(6) 0.046(5) -0.042(5) 0.012(4) -0.024(4)
C81 0.036(4) 0.065(5) 0.032(4) -0.026(4) 0.008(3) -0.021(4)
C82 0.027(3) 0.049(4) 0.035(4) -0.024(4) 0.002(3) -0.013(3)
C83 0.026(3) 0.045(4) 0.031(4) -0.014(3) 0.002(3) -0.011(3)
C84 0.046(4) 0.059(5) 0.027(4) -0.018(4) 0.003(3) -0.021(4)
C85 0.048(4) 0.040(4) 0.030(4) -0.014(3) 0.010(3) -0.021(3)
C86 0.046(4) 0.040(4) 0.034(4) -0.019(3) 0.013(3) -0.025(3)
C87 0.033(4) 0.046(5) 0.064(5) -0.029(4) 0.002(4) -0.009(3)
C88 0.038(4) 0.066(6) 0.074(6) -0.038(5) 0.003(4) -0.010(4)
C89 0.036(5) 0.103(9) 0.118(10) -0.070(8) 0.022(6) -0.016(5)
C90 0.033(5) 0.085(8) 0.106(9) -0.054(7) -0.010(5) -0.007(5)
C91 0.036(5) 0.068(6) 0.090(8) -0.035(6) -0.014(5) -0.006(4)
C92 0.035(4) 0.037(4) 0.067(6) -0.028(4) -0.008(4) -0.007(3)
C93 0.032(4) 0.048(5) 0.057(5) -0.026(4) -0.012(3) -0.010(3)
C94 0.051(5) 0.056(6) 0.067(6) -0.024(5) -0.029(5) 0.001(4)
C95 0.035(4) 0.063(5) 0.034(4) -0.026(4) -0.003(3) -0.016(4)
C96 0.034(4) 0.053(5) 0.035(4) -0.026(4) -0.003(3) -0.013(3)
C97 0.054(5) 0.091(8) 0.081(7) -0.067(7) 0.014(5) -0.018(5)
C98 0.058(6) 0.055(6) 0.086(8) -0.023(6) 0.013(5) -0.002(5)
C99 0.079(7) 0.051(6) 0.084(8) -0.011(6) -0.012(6) -0.031(5)
C100 0.053(5) 0.063(6) 0.082(7) -0.029(6) -0.006(5) -0.033(5)
C101 0.041(4) 0.085(7) 0.058(5) -0.037(5) 0.010(4) -0.017(5)
C102 0.042(5) 0.083(7) 0.057(6) -0.036(5) -0.001(4) -0.006(4)
C103 0.063(6) 0.087(8) 0.076(7) -0.039(6) 0.007(5) -0.033(6)
C105 0.119(11) 0.157(14) 0.082(8) -0.064(9) 0.044(8) -0.095(11)
C106 0.046(10) 0.082(14) 0.086(15) -0.057(13) 0.001(10) -0.016(9)
Cl15 0.097(4) 0.082(4) 0.105(5) -0.065(4) -0.023(4) 0.025(3)
Cl16 0.0259(18) 0.084(3) 0.113(4) -0.082(3) -0.017(2) 0.027(2)
O37 0.013(4) 0.027(4) 0.051(6) -0.033(4) 0.014(4) -0.007(3)

loop_
_atom_type_symbol
_atom_type_description
_atom_type_scat_dispersion_real
_atom_type_scat_dispersion_imag
_atom_type_scat_source
C C 0.0033 0.0016 'International Tables Vol C Tables 4.2.6.8 and 6.1.1.4'
H H 0.0000 0.0000 'International Tables Vol C Tables 4.2.6.8 and 6.1.1.4'
Cl Cl 0.1484 0.1585 'International Tables Vol C Tables 4.2.6.8 and 6.1.1.4'
Fe Fe 0.3463 0.8444 'International Tables Vol C Tables 4.2.6.8 and 6.1.1.4'
N N 0.0061 0.0033 'International Tables Vol C Tables 4.2.6.8 and 6.1.1.4'
O O 0.0106 0.0060 'International Tables Vol C Tables 4.2.6.8 and 6.1.1.4'

loop_
_geom_angle_atom_site_label_1
_geom_angle_atom_site_label_2
_geom_angle_atom_site_label_3
_geom_angle
_geom_angle_site_symmetry_1
_geom_angle_site_symmetry_3
_geom_angle_publ_flag
O3 Fe1 O1 111.0(2) . . ?
O3 Fe1 O4 167.3(2) . . ?
O1 Fe1 O4 81.6(2) . . ?
O3 Fe1 O7 91.1(2) . . ?
O1 Fe1 O7 84.9(2) . . ?
O4 Fe1 O7 92.0(2) . . ?
O3 Fe1 N1 87.9(2) . . ?
O1 Fe1 N1 160.6(2) . . ?
O4 Fe1 N1 79.5(2) . . ?
O7 Fe1 N1 100.1(2) . . ?
O3 Fe1 O5 95.0(2) . . ?
O1 Fe1 O5 75.66(19) . . ?
O4 Fe1 O5 86.19(19) . . ?
O7 Fe1 O5 160.5(2) . . ?
N1 Fe1 O5 98.6(2) . . ?
O2 Fe2 O6 93.3(2) . . ?
O2 Fe2 O9 96.6(2) . . ?
O6 Fe2 O9 100.5(2) . . ?
O2 Fe2 O5 100.8(2) . . ?
O6 Fe2 O5 157.70(19) . . ?
O9 Fe2 O5 95.0(2) . . ?
O2 Fe2 O1 82.25(19) . . ?
O6 Fe2 O1 88.6(2) . . ?
O9 Fe2 O1 170.8(2) . . ?
O5 Fe2 O1 76.4(2) . . ?
O2 Fe2 N2 170.9(2) . . ?
O6 Fe2 N2 80.8(2) . . ?
O9 Fe2 N2 91.3(2) . . ?
O5 Fe2 N2 83.0(2) . . ?
O1 Fe2 N2 90.7(2) . . ?
O2 Fe3 O14 90.4(2) . . ?
O2 Fe3 O17 101.4(2) . . ?
O14 Fe3 O17 95.2(2) . . ?
O2 Fe3 O4 94.4(2) . . ?
O14 Fe3 O4 167.37(19) . . ?
O17 Fe3 O4 95.3(2) . . ?
O2 Fe3 O1 81.43(19) . . ?
O14 Fe3 O1 89.2(2) . . ?
O17 Fe3 O1 174.7(2) . . ?
O4 Fe3 O1 80.0(2) . . ?
O2 Fe3 O8 167.1(2) . . ?
O14 Fe3 O8 86.6(2) . . ?
O17 Fe3 O8 91.4(2) . . ?
O4 Fe3 O8 86.1(2) . . ?
O1 Fe3 O8 85.94(19) . . ?
O13 Fe4 O14 164.9(2) . . ?
O13 Fe4 O6 94.5(2) . . ?
O14 Fe4 O6 100.6(2) . . ?
O13 Fe4 O16 93.0(2) . . ?
O14 Fe4 O16 87.9(2) . . ?
O6 Fe4 O16 90.51(19) . . ?
O13 Fe4 O11 87.5(2) . . ?
O14 Fe4 O11 91.3(2) . . ?
O6 Fe4 O11 90.43(19) . . ?
O16 Fe4 O11 178.9(2) . . ?
O13 Fe4 N3 84.5(2) . . ?
O14 Fe4 N3 80.4(2) . . ?
O6 Fe4 N3 177.6(2) . . ?
O16 Fe4 N3 91.7(2) . . ?
O11 Fe4 N3 87.3(2) . . ?
O2 Fe5 O15 99.9(2) . . ?
O2 Fe5 O16 94.7(2) . . ?
O15 Fe5 O16 165.4(2) . . ?
O2 Fe5 O10 92.7(2) . . ?
O15 Fe5 O10 89.0(3) . . ?
O16 Fe5 O10 90.1(2) . . ?
O2 Fe5 O18 94.9(2) . . ?
O15 Fe5 O18 88.9(2) . . ?
O16 Fe5 O18 90.1(2) . . ?
O10 Fe5 O18 172.4(2) . . ?
O2 Fe5 N4 175.3(3) . . ?
O15 Fe5 N4 84.7(3) . . ?
O16 Fe5 N4 80.7(2) . . ?
O10 Fe5 N4 86.5(2) . . ?
O18 Fe5 N4 86.0(2) . . ?
O21 Fe6 O19 110.3(2) . . ?
O21 Fe6 O22 167.0(2) . . ?
O19 Fe6 O22 82.5(2) . . ?
O21 Fe6 O25 92.9(2) . . ?
O19 Fe6 O25 85.3(2) . . ?
O22 Fe6 O25 90.53(19) . . ?
O21 Fe6 N5 87.9(2) . . ?
O19 Fe6 N5 161.4(2) . . ?
O22 Fe6 N5 79.1(2) . . ?
O25 Fe6 N5 97.9(2) . . ?
O21 Fe6 O23 93.7(2) . . ?
O19 Fe6 O23 75.18(19) . . ?
O22 Fe6 O23 87.12(19) . . ?
O25 Fe6 O23 160.5(2) . . ?
N5 Fe6 O23 100.6(2) . . ?
O20 Fe7 O24 93.5(2) . . ?
O20 Fe7 O27 98.0(2) . . ?
O24 Fe7 O27 95.3(2) . . ?
O20 Fe7 O23 99.5(2) . . ?
O24 Fe7 O23 157.86(19) . . ?
O27 Fe7 O23 100.5(2) . . ?
O20 Fe7 O19 82.54(18) . . ?
O24 Fe7 O19 87.4(2) . . ?
O27 Fe7 O19 177.2(2) . . ?
O23 Fe7 O19 76.71(19) . . ?
O20 Fe7 N6 171.7(2) . . ?
O24 Fe7 N6 81.2(2) . . ?
O27 Fe7 N6 88.9(2) . . ?
O23 Fe7 N6 83.7(2) . . ?
O19 Fe7 N6 90.8(2) . . ?
O20 Fe8 O34 90.7(2) . . ?
O20 Fe8 O29 101.5(2) . . ?
O34 Fe8 O29 95.8(2) . . ?
O20 Fe8 O22 93.9(2) . . ?
O34 Fe8 O22 169.88(19) . . ?
O29 Fe8 O22 92.2(2) . . ?
O20 Fe8 O19 81.44(18) . . ?
O34 Fe8 O19 91.40(19) . . ?
O29 Fe8 O19 172.2(2) . . ?
O22 Fe8 O19 80.39(19) . . ?
O20 Fe8 O26 167.62(19) . . ?
O34 Fe8 O26 88.1(2) . . ?
O29 Fe8 O26 90.9(2) . . ?
O22 Fe8 O26 85.5(2) . . ?
O19 Fe8 O26 86.26(18) . . ?
O33 Fe9 O24 94.2(2) . . ?
O33 Fe9 O34 166.35(19) . . ?
O24 Fe9 O34 99.4(2) . . ?
O33 Fe9 O36 94.3(2) . . ?
O24 Fe9 O36 92.77(19) . . ?
O34 Fe9 O36 86.5(2) . . ?
O33 Fe9 O31 87.5(2) . . ?
O24 Fe9 O31 90.83(19) . . ?
O34 Fe9 O31 90.8(2) . . ?
O36 Fe9 O31 175.8(2) . . ?
O33 Fe9 N7 85.9(2) . . ?
O24 Fe9 N7 179.9(3) . . ?
O34 Fe9 N7 80.5(2) . . ?
O36 Fe9 N7 87.2(2) . . ?
O31 Fe9 N7 89.2(2) . . ?
O20 Fe10 O35 100.9(2) . . ?
O20 Fe10 O36 95.1(2) . . ?
O35 Fe10 O36 163.4(2) . . ?
O20 Fe10 O28 95.3(2) . . ?
O35 Fe10 O28 87.9(2) . . ?
O36 Fe10 O28 86.0(2) . . ?
O20 Fe10 O30 93.7(2) . . ?
O35 Fe10 O30 89.6(2) . . ?
O36 Fe10 O30 94.0(2) . . ?
O28 Fe10 O30 170.9(2) . . ?
O20 Fe10 N8 173.1(2) . . ?
O35 Fe10 N8 85.1(2) . . ?
O36 Fe10 N8 79.3(2) . . ?
O28 Fe10 N8 88.4(2) . . ?
O30 Fe10 N8 82.7(2) . . ?
C7 N1 C9 118.1(7) . . ?
C7 N1 Fe1 128.4(6) . . ?
C9 N1 Fe1 112.3(5) . . ?
C17 N2 C19 120.9(6) . . ?
C17 N2 Fe2 129.2(6) . . ?
C19 N2 Fe2 109.4(4) . . ?
C33 N3 C35 120.9(6) . . ?
C33 N3 Fe4 130.0(5) . . ?
C35 N3 Fe4 109.1(5) . . ?
C43 N4 C45 121.8(9) . . ?
C43 N4 Fe5 129.2(8) . . ?
C45 N4 Fe5 108.9(5) . . ?
C55 N5 C57 118.2(7) . . ?
C55 N5 Fe6 128.7(5) . . ?
C57 N5 Fe6 112.4(5) . . ?
C65 N6 C67 121.3(6) . . ?
C65 N6 Fe7 129.2(6) . . ?
C67 N6 Fe7 109.2(4) . . ?
C83 N7 C85 120.5(6) . . ?
C83 N7 Fe9 129.2(5) . . ?
C85 N7 Fe9 109.4(4) . . ?
C93 N8 C95 119.4(7) . . ?
C93 N8 Fe10 129.2(6) . . ?
C95 N8 Fe10 110.3(4) . . ?
Fe1 O1 Fe2 105.8(2) . . ?
Fe1 O1 Fe3 96.9(2) . . ?
Fe2 O1 Fe3 93.70(19) . . ?
Fe1 O1 H1 127.4 . . ?
Fe2 O1 H1 100.8 . . ?
Fe3 O1 H1 125.9 . . ?
Fe5 O2 Fe2 126.0(3) . . ?
Fe5 O2 Fe3 123.2(2) . . ?
Fe2 O2 Fe3 102.6(2) . . ?
C1 O3 Fe1 130.6(5) . . ?
C10 O4 Fe3 130.2(4) . . ?
C10 O4 Fe1 110.0(4) . . ?
Fe3 O4 Fe1 99.2(2) . . ?
C11 O5 Fe2 124.0(5) . . ?
C11 O5 Fe1 120.3(4) . . ?
Fe2 O5 Fe1 102.0(2) . . ?
C20 O6 Fe2 113.6(4) . . ?
C20 O6 Fe4 119.7(4) . . ?
Fe2 O6 Fe4 125.3(3) . . ?
C21 O7 Fe1 126.8(5) . . ?
C21 O8 Fe3 127.4(5) . . ?
C23 O9 Fe2 127.8(5) . . ?
C23 O10 Fe5 132.9(6) . . ?
C25 O11 Fe4 136.9(5) . . ?
C27 O13 Fe4 132.6(5) . . ?
C36 O14 Fe3 119.4(5) . . ?
C36 O14 Fe4 112.6(5) . . ?
Fe3 O14 Fe4 127.9(2) . . ?
C37 O15 Fe5 135.6(6) . . ?
C46 O16 Fe5 113.8(5) . . ?
C46 O16 Fe4 119.1(5) . . ?
Fe5 O16 Fe4 125.6(3) . . ?
C47 O17 Fe3 125.5(5) . . ?
C47 O18 Fe5 135.2(5) . . ?
Fe6 O19 Fe7 105.8(2) . . ?
Fe6 O19 Fe8 96.7(2) . . ?
Fe7 O19 Fe8 93.69(18) . . ?
Fe6 O19 H19 138.2 . . ?
Fe7 O19 H19 107.1 . . ?
Fe8 O19 H19 106.2 . . ?
Fe10 O20 Fe7 125.6(3) . . ?
Fe10 O20 Fe8 123.1(2) . . ?
Fe7 O20 Fe8 102.3(2) . . ?
C49 O21 Fe6 132.5(5) . . ?
C58 O22 Fe6 110.0(4) . . ?
C58 O22 Fe8 130.5(4) . . ?
Fe6 O22 Fe8 98.4(2) . . ?
C59 O23 Fe7 125.7(5) . . ?
C59 O23 Fe6 118.1(4) . . ?
Fe7 O23 Fe6 102.10(19) . . ?
C68 O24 Fe7 113.5(4) . . ?
C68 O24 Fe9 119.4(4) . . ?
Fe7 O24 Fe9 126.7(3) . . ?
C69 O25 Fe6 127.0(5) . . ?
C69 O26 Fe8 128.9(5) . . ?
C71 O27 Fe7 125.5(5) . . ?
C71 O28 Fe10 134.9(5) . . ?
C73 O29 Fe8 127.4(5) . . ?
C73 O30 Fe10 137.3(5) . . ?
C75 O31 Fe9 135.8(5) . . ?
C77 O33 Fe9 133.7(5) . . ?
C86 O34 Fe8 121.0(5) . . ?
C86 O34 Fe9 111.2(4) . . ?
Fe8 O34 Fe9 127.7(2) . . ?
C87 O35 Fe10 134.9(6) . . ?
C96 O36 Fe10 112.4(4) . . ?
C96 O36 Fe9 118.6(4) . . ?
Fe10 O36 Fe9 126.0(3) . . ?
O3 C1 C6 123.1(7) . . ?
O3 C1 C2 116.7(7) . . ?
C6 C1 C2 120.2(7) . . ?
C3 C2 C1 120.9(8) . . ?
C3 C2 H2A 119.6 . . ?
C1 C2 H2A 119.6 . . ?
C4 C3 C2 119.9(8) . . ?
C4 C3 H3A 120.1 . . ?
C2 C3 H3A 120.1 . . ?
C3 C4 C5 121.1(8) . . ?
C3 C4 H4A 119.4 . . ?
C5 C4 H4A 119.4 . . ?
C4 C5 C6 121.1(9) . . ?
C4 C5 H5A 119.5 . . ?
C6 C5 H5A 119.5 . . ?
C1 C6 C5 116.7(7) . . ?
C1 C6 C7 126.0(7) . . ?
C5 C6 C7 117.2(8) . . ?
N1 C7 C6 118.8(8) . . ?
N1 C7 C8 122.2(7) . . ?
C6 C7 C8 119.1(7) . . ?
C7 C8 H8C 109.5 . . ?
C7 C8 H8B 109.5 . . ?
H8C C8 H8B 109.5 . . ?
C7 C8 H8A 109.5 . . ?
H8C C8 H8A 109.5 . . ?
H8B C8 H8A 109.5 . . ?
N1 C9 C10 108.5(7) . . ?
N1 C9 H9A 110.0 . . ?
C10 C9 H9A 110.0 . . ?
N1 C9 H9B 110.0 . . ?
C10 C9 H9B 110.0 . . ?
H9A C9 H9B 108.4 . . ?
O4 C10 C9 108.7(6) . . ?
O4 C10 H10A 109.9 . . ?
C9 C10 H10A 109.9 . . ?
O4 C10 H10B 109.9 . . ?
C9 C10 H10B 109.9 . . ?
H10A C10 H10B 108.3 . . ?
O5 C11 C12 119.0(7) . . ?
O5 C11 C16 120.6(7) . . ?
C12 C11 C16 120.4(7) . . ?
C13 C12 C11 120.9(8) . . ?
C13 C12 H12A 119.5 . . ?
C11 C12 H12A 119.5 . . ?
C12 C13 C14 119.3(8) . . ?
C12 C13 H13A 120.3 . . ?
C14 C13 H13A 120.3 . . ?
C15 C14 C13 120.4(7) . . ?
C15 C14 H14A 119.8 . . ?
C13 C14 H14A 119.8 . . ?
C14 C15 C16 122.3(7) . . ?
C14 C15 H15A 118.9 . . ?
C16 C15 H15A 118.9 . . ?
C11 C16 C15 116.7(7) . . ?
C11 C16 C17 124.0(6) . . ?
C15 C16 C17 119.2(7) . . ?
N2 C17 C16 120.2(6) . . ?
N2 C17 C18 120.4(7) . . ?
C16 C17 C18 119.3(6) . . ?
C17 C18 H18C 109.5 . . ?
C17 C18 H18B 109.5 . . ?
H18C C18 H18B 109.5 . . ?
C17 C18 H18A 109.5 . . ?
H18C C18 H18A 109.5 . . ?
H18B C18 H18A 109.5 . . ?
N2 C19 C20 107.5(6) . . ?
N2 C19 H19A 110.2 . . ?
C20 C19 H19A 110.2 . . ?
N2 C19 H19B 110.2 . . ?
C20 C19 H19B 110.2 . . ?
H19A C19 H19B 108.5 . . ?
O6 C20 C19 109.6(7) . . ?
O6 C20 H20A 109.8 . . ?
C19 C20 H20A 109.8 . . ?
O6 C20 H20B 109.8 . . ?
C19 C20 H20B 109.8 . . ?
H20A C20 H20B 108.2 . . ?
O8 C21 O7 125.1(7) . . ?
O8 C21 C22 117.5(6) . . ?
O7 C21 C22 117.4(7) . . ?
C21 C22 H22C 109.5 . . ?
C21 C22 H22B 109.5 . . ?
H22C C22 H22B 109.5 . . ?
C21 C22 H22A 109.5 . . ?
H22C C22 H22A 109.5 . . ?
H22B C22 H22A 109.5 . . ?
O10 C23 O9 124.2(6) . . ?
O10 C23 C24 118.8(7) . . ?
O9 C23 C24 116.9(7) . . ?
C23 C24 H24C 109.5 . . ?
C23 C24 H24B 109.5 . . ?
H24C C24 H24B 109.5 . . ?
C23 C24 H24A 109.5 . . ?
H24C C24 H24A 109.5 . . ?
H24B C24 H24A 109.5 . . ?
O12 C25 O11 125.6(7) . . ?
O12 C25 C26 116.8(8) . . ?
O11 C25 C26 117.5(8) . . ?
C25 C26 H26C 109.5 . . ?
C25 C26 H26B 109.5 . . ?
H26C C26 H26B 109.5 . . ?
C25 C26 H26A 109.5 . . ?
H26C C26 H26A 109.5 . . ?
H26B C26 H26A 109.5 . . ?
O13 C27 C28 119.3(7) . . ?
O13 C27 C32 122.0(7) . . ?
C28 C27 C32 118.6(7) . . ?
C29 C28 C27 121.6(7) . . ?
C29 C28 H28A 119.2 . . ?
C27 C28 H28A 119.2 . . ?
C28 C29 C30 121.1(9) . . ?
C28 C29 H29A 119.4 . . ?
C30 C29 H29A 119.4 . . ?
C31 C30 C29 118.1(8) . . ?
C31 C30 H30A 121.0 . . ?
C29 C30 H30A 121.0 . . ?
C30 C31 C32 123.7(8) . . ?
C30 C31 H31A 118.2 . . ?
C32 C31 H31A 118.2 . . ?
C31 C32 C27 117.0(7) . . ?
C31 C32 C33 120.3(7) . . ?
C27 C32 C33 122.7(7) . . ?
N3 C33 C32 121.8(6) . . ?
N3 C33 C34 121.7(7) . . ?
C32 C33 C34 116.5(7) . . ?
C33 C34 H34C 109.5 . . ?
C33 C34 H34B 109.5 . . ?
H34C C34 H34B 109.5 . . ?
C33 C34 H34A 109.5 . . ?
H34C C34 H34A 109.5 . . ?
H34B C34 H34A 109.5 . . ?
N3 C35 C36 107.9(6) . . ?
N3 C35 H35A 110.1 . . ?
C36 C35 H35A 110.1 . . ?
N3 C35 H35B 110.1 . . ?
C36 C35 H35B 110.1 . . ?
H35A C35 H35B 108.4 . . ?
O14 C36 C35 108.4(6) . . ?
O14 C36 H36A 110.0 . . ?
C35 C36 H36A 110.0 . . ?
O14 C36 H36B 110.0 . . ?
C35 C36 H36B 110.0 . . ?
H36A C36 H36B 108.4 . . ?
O15 C37 C42 123.2(9) . . ?
O15 C37 C38 117.7(8) . . ?
C42 C37 C38 119.0(7) . . ?
C39 C38 C37 123.2(10) . . ?
C39 C38 H38A 118.4 . . ?
C37 C38 H38A 118.4 . . ?
C38 C39 C40 118.9(10) . . ?
C38 C39 H39A 120.5 . . ?
C40 C39 H39A 120.5 . . ?
C39 C40 C41 120.2(8) . . ?
C39 C40 H40A 119.9 . . ?
C41 C40 H40A 119.9 . . ?
C40 C41 C42 121.6(9) . . ?
C40 C41 H41A 119.2 . . ?
C42 C41 H41A 119.2 . . ?
C37 C42 C41 117.0(9) . . ?
C37 C42 C43 124.0(8) . . ?
C41 C42 C43 119.0(9) . . ?
N4 C43 C42 123.1(10) . . ?
N4 C43 C44 120.0(12) . . ?
C42 C43 C44 116.8(9) . . ?
C43 C44 H44A 112.6 . . ?
C43 C44 H44B 104.9 . . ?
H44A C44 H44B 109.3 . . ?
C43 C44 H44C 109.3 . . ?
H44A C44 H44C 115.4 . . ?
H44B C44 H44C 104.5 . . ?
C46 C45 N4 115.0(9) . . ?
C46 C45 H45A 108.5 . . ?
N4 C45 H45A 108.5 . . ?
C46 C45 H45B 108.5 . . ?
N4 C45 H45B 108.5 . . ?
H45A C45 H45B 107.5 . . ?
C45 C46 O16 117.2(9) . . ?
C45 C46 H46A 108.0 . . ?
O16 C46 H46A 108.0 . . ?
C45 C46 H46B 108.0 . . ?
O16 C46 H46B 108.0 . . ?
H46A C46 H46B 107.2 . . ?
O18 C47 O17 125.2(7) . . ?
O18 C47 C48 119.0(7) . . ?
O17 C47 C48 115.9(8) . . ?
C47 C48 H48C 109.5 . . ?
C47 C48 H48B 109.5 . . ?
H48C C48 H48B 109.5 . . ?
C47 C48 H48A 109.5 . . ?
H48C C48 H48A 109.5 . . ?
H48B C48 H48A 109.5 . . ?
O21 C49 C50 116.5(7) . . ?
O21 C49 C54 123.4(6) . . ?
C50 C49 C54 120.2(7) . . ?
C49 C50 C51 120.8(8) . . ?
C49 C50 H50A 119.6 . . ?
C51 C50 H50A 119.6 . . ?
C52 C51 C50 119.2(7) . . ?
C52 C51 H51A 120.4 . . ?
C50 C51 H51A 120.4 . . ?
C53 C52 C51 120.5(8) . . ?
C53 C52 H52A 119.7 . . ?
C51 C52 H52A 119.7 . . ?
C52 C53 C54 122.0(9) . . ?
C52 C53 H53A 119.0 . . ?
C54 C53 H53A 119.0 . . ?
C49 C54 C53 117.3(7) . . ?
C49 C54 C55 124.6(7) . . ?
C53 C54 C55 118.1(8) . . ?
N5 C55 C56 122.3(7) . . ?
N5 C55 C54 119.9(7) . . ?
C56 C55 C54 117.8(7) . . ?
C55 C56 H56C 109.5 . . ?
C55 C56 H56B 109.5 . . ?
H56C C56 H56B 109.5 . . ?
C55 C56 H56A 109.5 . . ?
H56C C56 H56A 109.5 . . ?
H56B C56 H56A 109.5 . . ?
N5 C57 C58 108.5(6) . . ?
N5 C57 H57A 110.0 . . ?
C58 C57 H57A 110.0 . . ?
N5 C57 H57B 110.0 . . ?
C58 C57 H57B 110.0 . . ?
H57A C57 H57B 108.4 . . ?
O22 C58 C57 108.1(6) . . ?
O22 C58 H58A 110.1 . . ?
C57 C58 H58A 110.1 . . ?
O22 C58 H58B 110.1 . . ?
C57 C58 H58B 110.1 . . ?
H58A C58 H58B 108.4 . . ?
C60 C59 O23 119.7(7) . . ?
C60 C59 C64 120.8(6) . . ?
O23 C59 C64 119.4(6) . . ?
C59 C60 C61 122.0(8) . . ?
C59 C60 H60A 119.0 . . ?
C61 C60 H60A 119.0 . . ?
C62 C61 C60 119.1(8) . . ?
C62 C61 H61A 120.4 . . ?
C60 C61 H61A 120.4 . . ?
C63 C62 C61 120.3(7) . . ?
C63 C62 H62A 119.8 . . ?
C61 C62 H62A 119.8 . . ?
C62 C63 C64 122.1(7) . . ?
C62 C63 H63A 118.9 . . ?
C64 C63 H63A 118.9 . . ?
C63 C64 C59 115.5(7) . . ?
C63 C64 C65 119.6(7) . . ?
C59 C64 C65 124.8(6) . . ?
N6 C65 C64 120.3(6) . . ?
N6 C65 C66 121.5(7) . . ?
C64 C65 C66 118.2(6) . . ?
C65 C66 H66C 109.5 . . ?
C65 C66 H66B 109.5 . . ?
H66C C66 H66B 109.5 . . ?
C65 C66 H66A 109.5 . . ?
H66C C66 H66A 109.5 . . ?
H66B C66 H66A 109.5 . . ?
N6 C67 C68 109.0(6) . . ?
N6 C67 H67A 109.9 . . ?
C68 C67 H67A 109.9 . . ?
N6 C67 H67B 109.9 . . ?
C68 C67 H67B 109.9 . . ?
H67A C67 H67B 108.3 . . ?
O24 C68 C67 109.1(7) . . ?
O24 C68 H68A 109.9 . . ?
C67 C68 H68A 109.9 . . ?
O24 C68 H68B 109.9 . . ?
C67 C68 H68B 109.9 . . ?
H68A C68 H68B 108.3 . . ?
O26 C69 O25 125.0(6) . . ?
O26 C69 C70 118.2(7) . . ?
O25 C69 C70 116.8(7) . . ?
C69 C70 H70C 109.5 . . ?
C69 C70 H70B 109.5 . . ?
H70C C70 H70B 109.5 . . ?
C69 C70 H70A 109.5 . . ?
H70C C70 H70A 109.5 . . ?
H70B C70 H70A 109.5 . . ?
O28 C71 O27 125.1(8) . . ?
O28 C71 C72 116.5(8) . . ?
O27 C71 C72 118.3(7) . . ?
C71 C72 H72C 109.5 . . ?
C71 C72 H72B 109.5 . . ?
H72C C72 H72B 109.5 . . ?
C71 C72 H72A 109.5 . . ?
H72C C72 H72A 109.5 . . ?
H72B C72 H72A 109.5 . . ?
O30 C73 O29 124.0(7) . . ?
O30 C73 C74 120.0(7) . . ?
O29 C73 C74 116.0(7) . . ?
C73 C74 H74C 109.5 . . ?
C73 C74 H74B 109.5 . . ?
H74C C74 H74B 109.5 . . ?
C73 C74 H74A 109.5 . . ?
H74C C74 H74A 109.5 . . ?
H74B C74 H74A 109.5 . . ?
O32 C75 O31 126.9(7) . . ?
O32 C75 C76 117.3(7) . . ?
O31 C75 C76 115.8(8) . . ?
C75 C76 H76C 109.5 . . ?
C75 C76 H76B 109.5 . . ?
H76C C76 H76B 109.5 . . ?
C75 C76 H76A 109.5 . . ?
H76C C76 H76A 109.5 . . ?
H76B C76 H76A 109.5 . . ?
O33 C77 C82 123.8(7) . . ?
O33 C77 C78 116.8(6) . . ?
C82 C77 C78 119.4(7) . . ?
C79 C78 C77 121.3(8) . . ?
C79 C78 H78A 119.3 . . ?
C77 C78 H78A 119.3 . . ?
C78 C79 C80 119.1(9) . . ?
C78 C79 H79A 120.5 . . ?
C80 C79 H79A 120.5 . . ?
C81 C80 C79 119.8(8) . . ?
C81 C80 H80A 120.1 . . ?
C79 C80 H80A 120.1 . . ?
C80 C81 C82 123.1(7) . . ?
C80 C81 H81A 118.5 . . ?
C82 C81 H81A 118.5 . . ?
C77 C82 C81 117.3(8) . . ?
C77 C82 C83 123.3(7) . . ?
C81 C82 C83 119.4(7) . . ?
N7 C83 C82 120.7(6) . . ?
N7 C83 C84 121.1(8) . . ?
C82 C83 C84 118.2(7) . . ?
C83 C84 H84C 109.5 . . ?
C83 C84 H84B 109.5 . . ?
H84C C84 H84B 109.5 . . ?
C83 C84 H84A 109.5 . . ?
H84C C84 H84A 109.5 . . ?
H84B C84 H84A 109.5 . . ?
N7 C85 C86 108.2(6) . . ?
N7 C85 H85A 110.1 . . ?
C86 C85 H85A 110.1 . . ?
N7 C85 H85B 110.1 . . ?
C86 C85 H85B 110.1 . . ?
H85A C85 H85B 108.4 . . ?
O34 C86 C85 108.8(6) . . ?
O34 C86 H86A 109.9 . . ?
C85 C86 H86A 109.9 . . ?
O34 C86 H86B 109.9 . . ?
C85 C86 H86B 109.9 . . ?
H86A C86 H86B 108.3 . . ?
O35 C87 C92 124.4(8) . . ?
O35 C87 C88 117.5(8) . . ?
C92 C87 C88 118.0(7) . . ?
C89 C88 C87 121.9(10) . . ?
C89 C88 H88A 119.1 . . ?
C87 C88 H88A 119.1 . . ?
C90 C89 C88 119.4(11) . . ?
C90 C89 H89A 120.3 . . ?
C88 C89 H89A 120.3 . . ?
C91 C90 C89 120.2(9) . . ?
C91 C90 H90A 119.9 . . ?
C89 C90 H90A 119.9 . . ?
C90 C91 C92 122.9(11) . . ?
C90 C91 H91A 118.6 . . ?
C92 C91 H91A 118.6 . . ?
C87 C92 C91 117.5(9) . . ?
C87 C92 C93 124.7(7) . . ?
C91 C92 C93 117.6(9) . . ?
N8 C93 C92 119.5(7) . . ?
N8 C93 C94 120.3(8) . . ?
C92 C93 C94 120.2(7) . . ?
C93 C94 H94A 109.5 . . ?
C93 C94 H94B 109.5 . . ?
H94A C94 H94B 109.5 . . ?
C93 C94 H94C 109.5 . . ?
H94A C94 H94C 109.5 . . ?
H94B C94 H94C 109.5 . . ?
N8 C95 C96 108.0(6) . . ?
N8 C95 H95A 110.1 . . ?
C96 C95 H95A 110.1 . . ?
N8 C95 H95B 110.1 . . ?
C96 C95 H95B 110.1 . . ?
H95A C95 H95B 108.4 . . ?
O36 C96 C95 107.4(7) . . ?
O36 C96 H96A 110.2 . . ?
C95 C96 H96A 110.2 . . ?
O36 C96 H96B 110.2 . . ?
C95 C96 H96B 110.2 . . ?
H96A C96 H96B 108.5 . . ?
Cl2 C97 Cl1 109.8(6) . . ?
Cl2 C97 H97A 109.7 . . ?
Cl1 C97 H97A 109.7 . . ?
Cl2 C97 H97B 109.7 . . ?
Cl1 C97 H97B 109.7 . . ?
H97A C97 H97B 108.2 . . ?
Cl3 C98 Cl4 113.2(5) . . ?
Cl3 C98 H98A 108.9 . . ?
Cl4 C98 H98A 108.9 . . ?
Cl3 C98 H98B 108.9 . . ?
Cl4 C98 H98B 108.9 . . ?
H98A C98 H98B 107.8 . . ?
Cl5 C99 Cl6 112.3(6) . . ?
Cl5 C99 H99A 109.1 . . ?
Cl6 C99 H99A 109.1 . . ?
Cl5 C99 H99B 109.1 . . ?
Cl6 C99 H99B 109.1 . . ?
H99A C99 H99B 107.9 . . ?
Cl8 C100 Cl7 110.3(6) . . ?
Cl8 C100 H10E 109.6 . . ?
Cl7 C100 H10E 109.6 . . ?
Cl8 C100 H10F 109.6 . . ?
Cl7 C100 H10F 109.6 . . ?
H10E C100 H10F 108.1 . . ?
Cl9 C101 Cl10 113.0(5) . . ?
Cl9 C101 H10G 109.0 . . ?
Cl10 C101 H10G 109.0 . . ?
Cl9 C101 H10H 109.0 . . ?
Cl10 C101 H10H 109.0 . . ?
H10G C101 H10H 107.8 . . ?
Cl12 C102 Cl11 112.5(5) . . ?
Cl12 C102 H10I 109.1 . . ?
Cl11 C102 H10I 109.1 . . ?
Cl12 C102 H10J 109.1 . . ?
Cl11 C102 H10J 109.1 . . ?
H10I C102 H10J 107.8 . . ?
Cl14 C103 Cl13 114.4(6) . . ?
Cl14 C103 H10K 108.7 . . ?
Cl13 C103 H10K 108.7 . . ?
Cl14 C103 H10L 108.7 . . ?
Cl13 C103 H10L 108.7 . . ?
H10K C103 H10L 107.6 . . ?
Cl17 C105 Cl18 112.1(7) . . ?
Cl17 C105 H10O 109.2 . . ?
Cl18 C105 H10O 109.2 . . ?
Cl17 C105 H10P 109.2 . . ?
Cl18 C105 H10P 109.2 . . ?
H10O C105 H10P 107.9 . . ?
Cl20 C106 Cl19 114.9(11) . . ?
Cl20 C106 H10Q 108.5 . . ?
Cl19 C106 H10Q 108.5 . . ?
Cl20 C106 H10R 108.5 . . ?
Cl19 C106 H10R 108.5 . . ?
H10Q C106 H10R 107.5 . . ?
Cl16 C104 Cl15 106.2(10) . . ?
Cl16 C104 H10M 110.5 . . ?
Cl15 C104 H10M 110.5 . . ?
Cl16 C104 H10N 110.5 . . ?
Cl15 C104 H10N 110.5 . . ?
H10M C104 H10N 108.7 . . ?

loop_
_geom_bond_atom_site_label_1
_geom_bond_atom_site_label_2
_geom_bond_distance
_geom_bond_site_symmetry_2
_geom_bond_publ_flag
Fe1 O3 1.881(5) . ?
Fe1 O1 1.987(5) . ?
Fe1 O4 2.004(5) . ?
Fe1 O7 2.044(5) . ?
Fe1 N1 2.090(7) . ?
Fe1 O5 2.112(5) . ?
Fe2 O2 1.922(5) . ?
Fe2 O6 1.981(5) . ?
Fe2 O9 1.988(5) . ?
Fe2 O5 2.025(5) . ?
Fe2 O1 2.045(5) . ?
Fe2 N2 2.137(6) . ?
Fe3 O2 1.927(5) . ?
Fe3 O14 1.967(5) . ?
Fe3 O17 1.980(5) . ?
Fe3 O4 1.986(6) . ?
Fe3 O1 2.072(4) . ?
Fe3 O8 2.096(5) . ?
Fe4 O13 1.909(6) . ?
Fe4 O14 2.013(6) . ?
Fe4 O6 2.015(4) . ?
Fe4 O16 2.040(5) . ?
Fe4 O11 2.057(5) . ?
Fe4 N3 2.165(6) . ?
Fe5 O2 1.889(5) . ?
Fe5 O15 1.905(6) . ?
Fe5 O16 1.997(6) . ?
Fe5 O10 2.100(5) . ?
Fe5 O18 2.116(5) . ?
Fe5 N4 2.157(6) . ?
Fe6 O21 1.871(5) . ?
Fe6 O19 1.989(5) . ?
Fe6 O22 2.000(5) . ?
Fe6 O25 2.055(5) . ?
Fe6 N5 2.101(7) . ?
Fe6 O23 2.130(5) . ?
Fe7 O20 1.917(4) . ?
Fe7 O24 1.981(5) . ?
Fe7 O27 2.002(5) . ?
Fe7 O23 2.007(5) . ?
Fe7 O19 2.046(5) . ?
Fe7 N6 2.143(6) . ?
Fe8 O20 1.937(5) . ?
Fe8 O34 1.956(5) . ?
Fe8 O29 1.963(5) . ?
Fe8 O22 2.007(5) . ?
Fe8 O19 2.069(4) . ?
Fe8 O26 2.084(5) . ?
Fe9 O33 1.895(6) . ?
Fe9 O24 1.997(4) . ?
Fe9 O34 2.020(5) . ?
Fe9 O36 2.025(5) . ?
Fe9 O31 2.060(5) . ?
Fe9 N7 2.141(5) . ?
Fe10 O20 1.891(5) . ?
Fe10 O35 1.921(5) . ?
Fe10 O36 1.995(5) . ?
Fe10 O28 2.102(5) . ?
Fe10 O30 2.130(5) . ?
Fe10 N8 2.148(6) . ?
Cl1 C97 1.809(10) . ?
Cl2 C97 1.735(12) . ?
Cl3 C98 1.740(11) . ?
Cl4 C98 1.759(12) . ?
Cl5 C99 1.700(13) . ?
Cl6 C99 1.782(13) . ?
Cl7 C100 1.780(9) . ?
Cl8 C100 1.754(12) . ?
Cl9 C101 1.734(11) . ?
Cl10 C101 1.755(9) . ?
Cl11 C102 1.756(10) . ?
Cl12 C102 1.741(11) . ?
Cl13 C103 1.733(12) . ?
Cl14 C103 1.715(12) . ?
Cl17 C105 1.742(12) . ?
Cl18 C105 1.753(14) . ?
Cl19 C106 1.75(2) . ?
Cl20 C106 1.65(2) . ?
N1 C7 1.303(10) . ?
N1 C9 1.491(10) . ?
N2 C17 1.302(9) . ?
N2 C19 1.473(10) . ?
N3 C33 1.257(10) . ?
N3 C35 1.483(10) . ?
N4 C43 1.277(12) . ?
N4 C45 1.450(12) . ?
N5 C55 1.314(9) . ?
N5 C57 1.468(9) . ?
N6 C65 1.300(9) . ?
N6 C67 1.470(10) . ?
N7 C83 1.284(10) . ?
N7 C85 1.476(10) . ?
N8 C93 1.323(9) . ?
N8 C95 1.448(11) . ?
O1 H1 0.8644 . ?
O3 C1 1.334(9) . ?
O4 C10 1.433(10) . ?
O5 C11 1.364(8) . ?
O6 C20 1.428(9) . ?
O7 C21 1.272(9) . ?
O8 C21 1.267(9) . ?
O9 C23 1.272(9) . ?
O10 C23 1.245(9) . ?
O11 C25 1.270(10) . ?
O12 C25 1.243(10) . ?
O13 C27 1.315(9) . ?
O14 C36 1.452(8) . ?
O15 C37 1.329(9) . ?
O16 C46 1.398(10) . ?
O17 C47 1.279(9) . ?
O18 C47 1.234(10) . ?
O19 H19 0.5328 . ?
O21 C49 1.347(9) . ?
O22 C58 1.430(10) . ?
O23 C59 1.373(8) . ?
O24 C68 1.430(9) . ?
O25 C69 1.278(9) . ?
O26 C69 1.256(9) . ?
O27 C71 1.266(10) . ?
O28 C71 1.247(9) . ?
O29 C73 1.280(9) . ?
O30 C73 1.237(9) . ?
O31 C75 1.255(9) . ?
O32 C75 1.255(10) . ?
O33 C77 1.325(9) . ?
O34 C86 1.432(8) . ?
O35 C87 1.301(9) . ?
O36 C96 1.425(9) . ?
C1 C6 1.398(12) . ?
C1 C2 1.401(10) . ?
C2 C3 1.389(11) . ?
C2 H2A 0.9500 . ?
C3 C4 1.335(13) . ?
C3 H3A 0.9500 . ?
C4 C5 1.390(12) . ?
C4 H4A 0.9500 . ?
C5 C6 1.427(11) . ?
C5 H5A 0.9500 . ?
C6 C7 1.489(11) . ?
C7 C8 1.493(12) . ?
C8 H8C 0.9800 . ?
C8 H8B 0.9800 . ?
C8 H8A 0.9800 . ?
C9 C10 1.496(12) . ?
C9 H9A 0.9900 . ?
C9 H9B 0.9900 . ?
C10 H10A 0.9900 . ?
C10 H10B 0.9900 . ?
C11 C12 1.391(11) . ?
C11 C16 1.410(10) . ?
C12 C13 1.381(11) . ?
C12 H12A 0.9500 . ?
C13 C14 1.388(12) . ?
C13 H13A 0.9500 . ?
C14 C15 1.356(12) . ?
C14 H14A 0.9500 . ?
C15 C16 1.416(9) . ?
C15 H15A 0.9500 . ?
C16 C17 1.458(11) . ?
C17 C18 1.523(9) . ?
C18 H18C 0.9800 . ?
C18 H18B 0.9800 . ?
C18 H18A 0.9800 . ?
C19 C20 1.503(11) . ?
C19 H19A 0.9900 . ?
C19 H19B 0.9900 . ?
C20 H20A 0.9900 . ?
C20 H20B 0.9900 . ?
C21 C22 1.503(10) . ?
C22 H22C 0.9800 . ?
C22 H22B 0.9800 . ?
C22 H22A 0.9800 . ?
C23 C24 1.489(10) . ?
C24 H24C 0.9800 . ?
C24 H24B 0.9800 . ?
C24 H24A 0.9800 . ?
C25 C26 1.498(11) . ?
C26 H26C 0.9800 . ?
C26 H26B 0.9800 . ?
C26 H26A 0.9800 . ?
C27 C28 1.395(11) . ?
C27 C32 1.452(10) . ?
C28 C29 1.370(12) . ?
C28 H28A 0.9500 . ?
C29 C30 1.404(12) . ?
C29 H29A 0.9500 . ?
C30 C31 1.368(13) . ?
C30 H30A 0.9500 . ?
C31 C32 1.406(12) . ?
C31 H31A 0.9500 . ?
C32 C33 1.459(11) . ?
C33 C34 1.534(10) . ?
C34 H34C 0.9800 . ?
C34 H34B 0.9800 . ?
C34 H34A 0.9800 . ?
C35 C36 1.508(11) . ?
C35 H35A 0.9900 . ?
C35 H35B 0.9900 . ?
C36 H36A 0.9900 . ?
C36 H36B 0.9900 . ?
C37 C42 1.397(13) . ?
C37 C38 1.401(14) . ?
C38 C39 1.363(12) . ?
C38 H38A 0.9500 . ?
C39 C40 1.375(16) . ?
C39 H39A 0.9500 . ?
C40 C41 1.382(15) . ?
C40 H40A 0.9500 . ?
C41 C42 1.434(11) . ?
C41 H41A 0.9500 . ?
C42 C43 1.442(16) . ?
C43 C44 1.486(16) . ?
C44 H44A 0.9154 . ?
C44 H44B 1.0451 . ?
C44 H44C 0.9778 . ?
C45 C46 1.390(13) . ?
C45 H45A 0.9900 . ?
C45 H45B 0.9900 . ?
C46 H46A 0.9900 . ?
C46 H46B 0.9900 . ?
C47 C48 1.511(11) . ?
C48 H48C 0.9800 . ?
C48 H48B 0.9800 . ?
C48 H48A 0.9800 . ?
C49 C50 1.383(10) . ?
C49 C54 1.412(11) . ?
C50 C51 1.405(11) . ?
C50 H50A 0.9500 . ?
C51 C52 1.375(13) . ?
C51 H51A 0.9500 . ?
C52 C53 1.367(12) . ?
C52 H52A 0.9500 . ?
C53 C54 1.413(11) . ?
C53 H53A 0.9500 . ?
C54 C55 1.498(11) . ?
C55 C56 1.484(12) . ?
C56 H56C 0.9800 . ?
C56 H56B 0.9800 . ?
C56 H56A 0.9800 . ?
C57 C58 1.502(11) . ?
C57 H57A 0.9900 . ?
C57 H57B 0.9900 . ?
C58 H58A 0.9900 . ?
C58 H58B 0.9900 . ?
C59 C60 1.352(11) . ?
C59 C64 1.428(10) . ?
C60 C61 1.382(11) . ?
C60 H60A 0.9500 . ?
C61 C62 1.376(12) . ?
C61 H61A 0.9500 . ?
C62 C63 1.365(12) . ?
C62 H62A 0.9500 . ?
C63 C64 1.424(10) . ?
C63 H63A 0.9500 . ?
C64 C65 1.470(11) . ?
C65 C66 1.503(10) . ?
C66 H66C 0.9800 . ?
C66 H66B 0.9800 . ?
C66 H66A 0.9800 . ?
C67 C68 1.517(10) . ?
C67 H67A 0.9900 . ?
C67 H67B 0.9900 . ?
C68 H68A 0.9900 . ?
C68 H68B 0.9900 . ?
C69 C70 1.508(10) . ?
C70 H70C 0.9800 . ?
C70 H70B 0.9800 . ?
C70 H70A 0.9800 . ?
C71 C72 1.512(12) . ?
C72 H72C 0.9800 . ?
C72 H72B 0.9800 . ?
C72 H72A 0.9800 . ?
C73 C74 1.496(10) . ?
C74 H74C 0.9800 . ?
C74 H74B 0.9800 . ?
C74 H74A 0.9800 . ?
C75 C76 1.530(10) . ?
C76 H76C 0.9800 . ?
C76 H76B 0.9800 . ?
C76 H76A 0.9800 . ?
C77 C82 1.405(10) . ?
C77 C78 1.413(12) . ?
C78 C79 1.377(12) . ?
C78 H78A 0.9500 . ?
C79 C80 1.408(12) . ?
C79 H79A 0.9500 . ?
C80 C81 1.347(13) . ?
C80 H80A 0.9500 . ?
C81 C82 1.415(11) . ?
C81 H81A 0.9500 . ?
C82 C83 1.484(12) . ?
C83 C84 1.522(10) . ?
C84 H84C 0.9800 . ?
C84 H84B 0.9800 . ?
C84 H84A 0.9800 . ?
C85 C86 1.496(11) . ?
C85 H85A 0.9900 . ?
C85 H85B 0.9900 . ?
C86 H86A 0.9900 . ?
C86 H86B 0.9900 . ?
C87 C92 1.398(13) . ?
C87 C88 1.411(13) . ?
C88 C89 1.377(13) . ?
C88 H88A 0.9500 . ?
C89 C90 1.370(17) . ?
C89 H89A 0.9500 . ?
C90 C91 1.335(16) . ?
C90 H90A 0.9500 . ?
C91 C92 1.422(11) . ?
C91 H91A 0.9500 . ?
C92 C93 1.470(13) . ?
C93 C94 1.503(12) . ?
C94 H94A 0.9800 . ?
C94 H94B 0.9800 . ?
C94 H94C 0.9800 . ?
C95 C96 1.507(10) . ?
C95 H95A 0.9900 . ?
C95 H95B 0.9900 . ?
C96 H96A 0.9900 . ?
C96 H96B 0.9900 . ?
C97 H97A 0.9900 . ?
C97 H97B 0.9900 . ?
C98 H98A 0.9900 . ?
C98 H98B 0.9900 . ?
C99 H99A 0.9900 . ?
C99 H99B 0.9900 . ?
C100 H10E 0.9900 . ?
C100 H10F 0.9900 . ?
C101 H10G 0.9900 . ?
C101 H10H 0.9900 . ?
C102 H10I 0.9900 . ?
C102 H10J 0.9900 . ?
C103 H10K 0.9900 . ?
C103 H10L 0.9900 . ?
C105 H10O 0.9900 . ?
C105 H10P 0.9900 . ?
C106 H10Q 0.9900 . ?
C106 H10R 0.9900 . ?
C104 Cl16 1.653(18) . ?
C104 Cl15 1.726(17) . ?
C104 H10M 0.9900 . ?
C104 H10N 0.9900 . ?

loop_
_geom_torsion_atom_site_label_1
_geom_torsion_atom_site_label_2
_geom_torsion_atom_site_label_3
_geom_torsion_atom_site_label_4
_geom_torsion
_geom_torsion_site_symmetry_1
_geom_torsion_site_symmetry_2
_geom_torsion_site_symmetry_3
_geom_torsion_site_symmetry_4
_geom_torsion_publ_flag
O3 Fe1 N1 C7 22.4(6) . . . . ?
O1 Fe1 N1 C7 -143.4(7) . . . . ?
O4 Fe1 N1 C7 -156.7(7) . . . . ?
O7 Fe1 N1 C7 113.2(6) . . . . ?
O5 Fe1 N1 C7 -72.2(6) . . . . ?
O3 Fe1 N1 C9 -170.6(5) . . . . ?
O1 Fe1 N1 C9 23.5(9) . . . . ?
O4 Fe1 N1 C9 10.2(5) . . . . ?
O7 Fe1 N1 C9 -79.9(5) . . . . ?
O5 Fe1 N1 C9 94.7(5) . . . . ?
O2 Fe2 N2 C17 -131.8(14) . . . . ?
O6 Fe2 N2 C17 178.5(7) . . . . ?
O9 Fe2 N2 C17 78.1(7) . . . . ?
O5 Fe2 N2 C17 -16.8(6) . . . . ?
O1 Fe2 N2 C17 -93.0(6) . . . . ?
O2 Fe2 N2 C19 39.4(18) . . . . ?
O6 Fe2 N2 C19 -10.3(5) . . . . ?
O9 Fe2 N2 C19 -110.8(5) . . . . ?
O5 Fe2 N2 C19 154.4(5) . . . . ?
O1 Fe2 N2 C19 78.2(5) . . . . ?
O13 Fe4 N3 C33 4.8(7) . . . . ?
O14 Fe4 N3 C33 -174.8(7) . . . . ?
O6 Fe4 N3 C33 -61(6) . . . . ?
O16 Fe4 N3 C33 97.6(7) . . . . ?
O11 Fe4 N3 C33 -83.0(7) . . . . ?
O13 Fe4 N3 C35 -171.5(5) . . . . ?
O14 Fe4 N3 C35 8.9(5) . . . . ?
O6 Fe4 N3 C35 123(6) . . . . ?
O16 Fe4 N3 C35 -78.7(5) . . . . ?
O11 Fe4 N3 C35 100.7(5) . . . . ?
O2 Fe5 N4 C43 -164(3) . . . . ?
O15 Fe5 N4 C43 5.1(13) . . . . ?
O16 Fe5 N4 C43 -174.9(13) . . . . ?
O10 Fe5 N4 C43 -84.2(13) . . . . ?
O18 Fe5 N4 C43 94.3(13) . . . . ?
O2 Fe5 N4 C45 11(3) . . . . ?
O15 Fe5 N4 C45 -179.4(7) . . . . ?
O16 Fe5 N4 C45 0.6(7) . . . . ?
O10 Fe5 N4 C45 91.3(7) . . . . ?
O18 Fe5 N4 C45 -90.1(7) . . . . ?
O21 Fe6 N5 C55 17.4(6) . . . . ?
O19 Fe6 N5 C55 -151.1(6) . . . . ?
O22 Fe6 N5 C55 -161.0(6) . . . . ?
O25 Fe6 N5 C55 110.0(6) . . . . ?
O23 Fe6 N5 C55 -76.0(6) . . . . ?
O21 Fe6 N5 C57 -172.7(5) . . . . ?
O19 Fe6 N5 C57 18.8(9) . . . . ?
O22 Fe6 N5 C57 8.9(4) . . . . ?
O25 Fe6 N5 C57 -80.1(5) . . . . ?
O23 Fe6 N5 C57 93.9(5) . . . . ?
O20 Fe7 N6 C65 -129.0(16) . . . . ?
O24 Fe7 N6 C65 -179.9(7) . . . . ?
O27 Fe7 N6 C65 84.6(7) . . . . ?
O23 Fe7 N6 C65 -16.1(7) . . . . ?
O19 Fe7 N6 C65 -92.7(7) . . . . ?
O20 Fe7 N6 C67 43.8(19) . . . . ?
O24 Fe7 N6 C67 -7.1(5) . . . . ?
O27 Fe7 N6 C67 -102.6(5) . . . . ?
O23 Fe7 N6 C67 156.7(5) . . . . ?
O19 Fe7 N6 C67 80.1(5) . . . . ?
O33 Fe9 N7 C83 -6.9(6) . . . . ?
O24 Fe9 N7 C83 178(100) . . . . ?
O34 Fe9 N7 C83 174.6(6) . . . . ?
O36 Fe9 N7 C83 87.6(6) . . . . ?
O31 Fe9 N7 C83 -94.5(6) . . . . ?
O33 Fe9 N7 C85 -175.7(5) . . . . ?
O24 Fe9 N7 C85 9(100) . . . . ?
O34 Fe9 N7 C85 5.8(4) . . . . ?
O36 Fe9 N7 C85 -81.2(5) . . . . ?
O31 Fe9 N7 C85 96.7(5) . . . . ?
O20 Fe10 N8 C93 136.7(18) . . . . ?
O35 Fe10 N8 C93 -13.1(7) . . . . ?
O36 Fe10 N8 C93 172.5(7) . . . . ?
O28 Fe10 N8 C93 -101.2(7) . . . . ?
O30 Fe10 N8 C93 77.1(7) . . . . ?
O20 Fe10 N8 C95 -32(2) . . . . ?
O35 Fe10 N8 C95 178.5(5) . . . . ?
O36 Fe10 N8 C95 4.2(5) . . . . ?
O28 Fe10 N8 C95 90.4(5) . . . . ?
O30 Fe10 N8 C95 -91.3(5) . . . . ?
O3 Fe1 O1 Fe2 -93.5(2) . . . . ?
O4 Fe1 O1 Fe2 84.6(2) . . . . ?
O7 Fe1 O1 Fe2 177.3(2) . . . . ?
N1 Fe1 O1 Fe2 71.4(7) . . . . ?
O5 Fe1 O1 Fe2 -3.63(18) . . . . ?
O3 Fe1 O1 Fe3 170.67(19) . . . . ?
O4 Fe1 O1 Fe3 -11.29(19) . . . . ?
O7 Fe1 O1 Fe3 81.5(2) . . . . ?
N1 Fe1 O1 Fe3 -24.5(7) . . . . ?
O5 Fe1 O1 Fe3 -99.5(2) . . . . ?
O2 Fe2 O1 Fe1 -99.4(2) . . . . ?
O6 Fe2 O1 Fe1 167.1(2) . . . . ?
O9 Fe2 O1 Fe1 -16.0(13) . . . . ?
O5 Fe2 O1 Fe1 3.77(19) . . . . ?
N2 Fe2 O1 Fe1 86.4(2) . . . . ?
O2 Fe2 O1 Fe3 -1.1(2) . . . . ?
O6 Fe2 O1 Fe3 -94.6(2) . . . . ?
O9 Fe2 O1 Fe3 82.2(12) . . . . ?
O5 Fe2 O1 Fe3 102.0(2) . . . . ?
N2 Fe2 O1 Fe3 -175.4(2) . . . . ?
O2 Fe3 O1 Fe1 107.5(2) . . . . ?
O14 Fe3 O1 Fe1 -162.0(2) . . . . ?
O17 Fe3 O1 Fe1 -15(2) . . . . ?
O4 Fe3 O1 Fe1 11.4(2) . . . . ?
O8 Fe3 O1 Fe1 -75.4(2) . . . . ?
O2 Fe3 O1 Fe2 1.1(2) . . . . ?
O14 Fe3 O1 Fe2 91.6(2) . . . . ?
O17 Fe3 O1 Fe2 -121(2) . . . . ?
O4 Fe3 O1 Fe2 -94.9(2) . . . . ?
O8 Fe3 O1 Fe2 178.3(2) . . . . ?
O15 Fe5 O2 Fe2 -110.8(3) . . . . ?
O16 Fe5 O2 Fe2 68.9(3) . . . . ?
O10 Fe5 O2 Fe2 -21.4(3) . . . . ?
O18 Fe5 O2 Fe2 159.4(3) . . . . ?
N4 Fe5 O2 Fe2 59(3) . . . . ?
O15 Fe5 O2 Fe3 106.2(3) . . . . ?
O16 Fe5 O2 Fe3 -74.1(3) . . . . ?
O10 Fe5 O2 Fe3 -164.4(3) . . . . ?
O18 Fe5 O2 Fe3 16.4(3) . . . . ?
N4 Fe5 O2 Fe3 -85(3) . . . . ?
O6 Fe2 O2 Fe5 -59.6(3) . . . . ?
O9 Fe2 O2 Fe5 41.4(3) . . . . ?
O5 Fe2 O2 Fe5 137.8(3) . . . . ?
O1 Fe2 O2 Fe5 -147.8(3) . . . . ?
N2 Fe2 O2 Fe5 -108.5(15) . . . . ?
O6 Fe2 O2 Fe3 89.4(2) . . . . ?
O9 Fe2 O2 Fe3 -169.6(2) . . . . ?
O5 Fe2 O2 Fe3 -73.3(2) . . . . ?
O1 Fe2 O2 Fe3 1.2(2) . . . . ?
N2 Fe2 O2 Fe3 40.5(17) . . . . ?
O14 Fe3 O2 Fe5 59.8(3) . . . . ?
O17 Fe3 O2 Fe5 -35.7(4) . . . . ?
O4 Fe3 O2 Fe5 -131.9(3) . . . . ?
O1 Fe3 O2 Fe5 148.9(3) . . . . ?
O8 Fe3 O2 Fe5 136.3(9) . . . . ?
O14 Fe3 O2 Fe2 -90.3(2) . . . . ?
O17 Fe3 O2 Fe2 174.2(2) . . . . ?
O4 Fe3 O2 Fe2 78.0(2) . . . . ?
O1 Fe3 O2 Fe2 -1.2(2) . . . . ?
O8 Fe3 O2 Fe2 -13.8(11) . . . . ?
O1 Fe1 O3 C1 151.4(6) . . . . ?
O4 Fe1 O3 C1 -19.8(14) . . . . ?
O7 Fe1 O3 C1 -123.7(6) . . . . ?
N1 Fe1 O3 C1 -23.6(6) . . . . ?
O5 Fe1 O3 C1 74.9(6) . . . . ?
O2 Fe3 O4 C10 142.0(6) . . . . ?
O14 Fe3 O4 C10 -106.0(10) . . . . ?
O17 Fe3 O4 C10 40.1(6) . . . . ?
O1 Fe3 O4 C10 -137.5(6) . . . . ?
O8 Fe3 O4 C10 -51.0(6) . . . . ?
O2 Fe3 O4 Fe1 -91.9(2) . . . . ?
O14 Fe3 O4 Fe1 20.1(11) . . . . ?
O17 Fe3 O4 Fe1 166.2(2) . . . . ?
O1 Fe3 O4 Fe1 -11.4(2) . . . . ?
O8 Fe3 O4 Fe1 75.1(2) . . . . ?
O3 Fe1 O4 C10 -37.5(12) . . . . ?
O1 Fe1 O4 C10 150.8(5) . . . . ?
O7 Fe1 O4 C10 66.3(5) . . . . ?
N1 Fe1 O4 C10 -33.6(5) . . . . ?
O5 Fe1 O4 C10 -133.1(5) . . . . ?
O3 Fe1 O4 Fe3 -176.5(9) . . . . ?
O1 Fe1 O4 Fe3 11.9(2) . . . . ?
O7 Fe1 O4 Fe3 -72.7(2) . . . . ?
N1 Fe1 O4 Fe3 -172.6(3) . . . . ?
O5 Fe1 O4 Fe3 87.9(2) . . . . ?
O2 Fe2 O5 C11 -144.4(5) . . . . ?
O6 Fe2 O5 C11 87.4(7) . . . . ?
O9 Fe2 O5 C11 -46.7(5) . . . . ?
O1 Fe2 O5 C11 136.4(5) . . . . ?
N2 Fe2 O5 C11 44.0(5) . . . . ?
O2 Fe2 O5 Fe1 75.7(2) . . . . ?
O6 Fe2 O5 Fe1 -52.5(6) . . . . ?
O9 Fe2 O5 Fe1 173.4(2) . . . . ?
O1 Fe2 O5 Fe1 -3.49(18) . . . . ?
N2 Fe2 O5 Fe1 -95.9(2) . . . . ?
O3 Fe1 O5 C11 -27.8(5) . . . . ?
O1 Fe1 O5 C11 -138.2(5) . . . . ?
O4 Fe1 O5 C11 139.5(5) . . . . ?
O7 Fe1 O5 C11 -135.4(6) . . . . ?
N1 Fe1 O5 C11 60.8(5) . . . . ?
O3 Fe1 O5 Fe2 114.0(2) . . . . ?
O1 Fe1 O5 Fe2 3.61(18) . . . . ?
O4 Fe1 O5 Fe2 -78.7(2) . . . . ?
O7 Fe1 O5 Fe2 6.4(7) . . . . ?
N1 Fe1 O5 Fe2 -157.4(2) . . . . ?
O2 Fe2 O6 C20 170.1(5) . . . . ?
O9 Fe2 O6 C20 72.8(5) . . . . ?
O5 Fe2 O6 C20 -60.5(8) . . . . ?
O1 Fe2 O6 C20 -107.8(5) . . . . ?
N2 Fe2 O6 C20 -16.8(5) . . . . ?
O2 Fe2 O6 Fe4 -24.0(3) . . . . ?
O9 Fe2 O6 Fe4 -121.3(3) . . . . ?
O5 Fe2 O6 Fe4 105.4(5) . . . . ?
O1 Fe2 O6 Fe4 58.2(3) . . . . ?
N2 Fe2 O6 Fe4 149.1(3) . . . . ?
O13 Fe4 O6 C20 -34.8(5) . . . . ?
O14 Fe4 O6 C20 144.2(5) . . . . ?
O16 Fe4 O6 C20 -127.8(5) . . . . ?
O11 Fe4 O6 C20 52.8(5) . . . . ?
N3 Fe4 O6 C20 30(6) . . . . ?
O13 Fe4 O6 Fe2 160.1(3) . . . . ?
O14 Fe4 O6 Fe2 -20.9(3) . . . . ?
O16 Fe4 O6 Fe2 67.0(3) . . . . ?
O11 Fe4 O6 Fe2 -112.4(3) . . . . ?
N3 Fe4 O6 Fe2 -135(6) . . . . ?
O3 Fe1 O7 C21 -153.2(7) . . . . ?
O1 Fe1 O7 C21 -42.3(7) . . . . ?
O4 Fe1 O7 C21 39.1(7) . . . . ?
N1 Fe1 O7 C21 118.7(7) . . . . ?
O5 Fe1 O7 C21 -45.0(10) . . . . ?
O2 Fe3 O8 C21 37.1(14) . . . . ?
O14 Fe3 O8 C21 114.0(7) . . . . ?
O17 Fe3 O8 C21 -150.8(7) . . . . ?
O4 Fe3 O8 C21 -55.7(7) . . . . ?
O1 Fe3 O8 C21 24.5(7) . . . . ?
O2 Fe2 O9 C23 -35.9(7) . . . . ?
O6 Fe2 O9 C23 58.7(7) . . . . ?
O5 Fe2 O9 C23 -137.4(7) . . . . ?
O1 Fe2 O9 C23 -118.1(12) . . . . ?
N2 Fe2 O9 C23 139.5(7) . . . . ?
O2 Fe5 O10 C23 -24.3(7) . . . . ?
O15 Fe5 O10 C23 75.5(7) . . . . ?
O16 Fe5 O10 C23 -119.1(7) . . . . ?
O18 Fe5 O10 C23 149.6(16) . . . . ?
N4 Fe5 O10 C23 160.3(7) . . . . ?
O13 Fe4 O11 C25 150.5(7) . . . . ?
O14 Fe4 O11 C25 -44.6(7) . . . . ?
O6 Fe4 O11 C25 56.0(7) . . . . ?
O16 Fe4 O11 C25 -91(12) . . . . ?
N3 Fe4 O11 C25 -125.0(7) . . . . ?
O14 Fe4 O13 C27 -24.5(13) . . . . ?
O6 Fe4 O13 C27 151.6(6) . . . . ?
O16 Fe4 O13 C27 -117.6(6) . . . . ?
O11 Fe4 O13 C27 61.4(6) . . . . ?
N3 Fe4 O13 C27 -26.2(6) . . . . ?
O2 Fe3 O14 C36 -154.8(5) . . . . ?
O17 Fe3 O14 C36 -53.3(5) . . . . ?
O4 Fe3 O14 C36 92.8(10) . . . . ?
O1 Fe3 O14 C36 123.8(5) . . . . ?
O8 Fe3 O14 C36 37.8(5) . . . . ?
O2 Fe3 O14 Fe4 28.6(3) . . . . ?
O17 Fe3 O14 Fe4 130.1(3) . . . . ?
O4 Fe3 O14 Fe4 -83.9(10) . . . . ?
O1 Fe3 O14 Fe4 -52.9(3) . . . . ?
O8 Fe3 O14 Fe4 -138.8(3) . . . . ?
O13 Fe4 O14 C36 17.8(11) . . . . ?
O6 Fe4 O14 C36 -158.3(4) . . . . ?
O16 Fe4 O14 C36 111.5(4) . . . . ?
O11 Fe4 O14 C36 -67.6(4) . . . . ?
N3 Fe4 O14 C36 19.4(4) . . . . ?
O13 Fe4 O14 Fe3 -165.4(7) . . . . ?
O6 Fe4 O14 Fe3 18.5(3) . . . . ?
O16 Fe4 O14 Fe3 -71.6(3) . . . . ?
O11 Fe4 O14 Fe3 109.2(3) . . . . ?
N3 Fe4 O14 Fe3 -163.7(3) . . . . ?
O2 Fe5 O15 C37 174.7(8) . . . . ?
O16 Fe5 O15 C37 -4.4(16) . . . . ?
O10 Fe5 O15 C37 82.1(8) . . . . ?
O18 Fe5 O15 C37 -90.5(8) . . . . ?
N4 Fe5 O15 C37 -4.4(8) . . . . ?
O2 Fe5 O16 C46 168.6(8) . . . . ?
O15 Fe5 O16 C46 -12.3(14) . . . . ?
O10 Fe5 O16 C46 -98.7(8) . . . . ?
O18 Fe5 O16 C46 73.7(8) . . . . ?
N4 Fe5 O16 C46 -12.2(8) . . . . ?
O2 Fe5 O16 Fe4 3.0(3) . . . . ?
O15 Fe5 O16 Fe4 -177.9(8) . . . . ?
O10 Fe5 O16 Fe4 95.7(3) . . . . ?
O18 Fe5 O16 Fe4 -91.9(3) . . . . ?
N4 Fe5 O16 Fe4 -177.9(4) . . . . ?
O13 Fe4 O16 C46 47.9(9) . . . . ?
O14 Fe4 O16 C46 -117.0(9) . . . . ?
O6 Fe4 O16 C46 142.5(9) . . . . ?
O11 Fe4 O16 C46 -71(12) . . . . ?
N3 Fe4 O16 C46 -36.6(9) . . . . ?
O13 Fe4 O16 Fe5 -147.1(3) . . . . ?
O14 Fe4 O16 Fe5 48.0(3) . . . . ?
O6 Fe4 O16 Fe5 -52.6(3) . . . . ?
O11 Fe4 O16 Fe5 94(12) . . . . ?
N3 Fe4 O16 Fe5 128.3(3) . . . . ?
O2 Fe3 O17 C47 37.2(6) . . . . ?
O14 Fe3 O17 C47 -54.3(6) . . . . ?
O4 Fe3 O17 C47 132.7(6) . . . . ?
O1 Fe3 O17 C47 158.9(19) . . . . ?
O8 Fe3 O17 C47 -141.0(6) . . . . ?
O2 Fe5 O18 C47 19.6(8) . . . . ?
O15 Fe5 O18 C47 -80.3(8) . . . . ?
O16 Fe5 O18 C47 114.3(7) . . . . ?
O10 Fe5 O18 C47 -154.3(16) . . . . ?
N4 Fe5 O18 C47 -165.0(8) . . . . ?
O21 Fe6 O19 Fe7 -92.2(2) . . . . ?
O22 Fe6 O19 Fe7 85.2(2) . . . . ?
O25 Fe6 O19 Fe7 176.4(2) . . . . ?
N5 Fe6 O19 Fe7 75.5(7) . . . . ?
O23 Fe6 O19 Fe7 -3.76(18) . . . . ?
O21 Fe6 O19 Fe8 171.98(19) . . . . ?
O22 Fe6 O19 Fe8 -10.55(18) . . . . ?
O25 Fe6 O19 Fe8 80.60(19) . . . . ?
N5 Fe6 O19 Fe8 -20.3(7) . . . . ?
O23 Fe6 O19 Fe8 -99.53(19) . . . . ?
O20 Fe7 O19 Fe6 -97.7(2) . . . . ?
O24 Fe7 O19 Fe6 168.5(2) . . . . ?
O27 Fe7 O19 Fe6 4(4) . . . . ?
O23 Fe7 O19 Fe6 3.96(19) . . . . ?
N6 Fe7 O19 Fe6 87.3(2) . . . . ?
O20 Fe7 O19 Fe8 0.4(2) . . . . ?
O24 Fe7 O19 Fe8 -93.5(2) . . . . ?
O27 Fe7 O19 Fe8 102(4) . . . . ?
O23 Fe7 O19 Fe8 102.0(2) . . . . ?
N6 Fe7 O19 Fe8 -174.7(2) . . . . ?
O20 Fe8 O19 Fe6 106.0(2) . . . . ?
O34 Fe8 O19 Fe6 -163.5(2) . . . . ?
O29 Fe8 O19 Fe6 -6.5(15) . . . . ?
O22 Fe8 O19 Fe6 10.57(19) . . . . ?
O26 Fe8 O19 Fe6 -75.4(2) . . . . ?
O20 Fe8 O19 Fe7 -0.4(2) . . . . ?
O34 Fe8 O19 Fe7 90.2(2) . . . . ?
O29 Fe8 O19 Fe7 -112.9(14) . . . . ?
O22 Fe8 O19 Fe7 -95.8(2) . . . . ?
O26 Fe8 O19 Fe7 178.2(2) . . . . ?
O35 Fe10 O20 Fe7 -105.6(3) . . . . ?
O36 Fe10 O20 Fe7 69.7(3) . . . . ?
O28 Fe10 O20 Fe7 -16.7(3) . . . . ?
O30 Fe10 O20 Fe7 164.1(3) . . . . ?
N8 Fe10 O20 Fe7 105.1(19) . . . . ?
O35 Fe10 O20 Fe8 113.1(3) . . . . ?
O36 Fe10 O20 Fe8 -71.5(3) . . . . ?
O28 Fe10 O20 Fe8 -158.0(3) . . . . ?
O30 Fe10 O20 Fe8 22.8(3) . . . . ?
N8 Fe10 O20 Fe8 -36(2) . . . . ?
O24 Fe7 O20 Fe10 -61.1(3) . . . . ?
O27 Fe7 O20 Fe10 34.8(3) . . . . ?
O23 Fe7 O20 Fe10 137.0(3) . . . . ?
O19 Fe7 O20 Fe10 -147.9(3) . . . . ?
N6 Fe7 O20 Fe10 -111.3(16) . . . . ?
O24 Fe7 O20 Fe8 86.5(2) . . . . ?
O27 Fe7 O20 Fe8 -177.7(2) . . . . ?
O23 Fe7 O20 Fe8 -75.5(2) . . . . ?
O19 Fe7 O20 Fe8 -0.4(2) . . . . ?
N6 Fe7 O20 Fe8 36.3(18) . . . . ?
O34 Fe8 O20 Fe10 57.7(3) . . . . ?
O29 Fe8 O20 Fe10 -38.3(4) . . . . ?
O22 Fe8 O20 Fe10 -131.3(3) . . . . ?
O19 Fe8 O20 Fe10 149.0(3) . . . . ?
O26 Fe8 O20 Fe10 142.3(9) . . . . ?
O34 Fe8 O20 Fe7 -90.9(2) . . . . ?
O29 Fe8 O20 Fe7 173.1(2) . . . . ?
O22 Fe8 O20 Fe7 80.1(2) . . . . ?
O19 Fe8 O20 Fe7 0.4(2) . . . . ?
O26 Fe8 O20 Fe7 -6.3(11) . . . . ?
O19 Fe6 O21 C49 158.9(6) . . . . ?
O22 Fe6 O21 C49 -10.0(14) . . . . ?
O25 Fe6 O21 C49 -115.0(6) . . . . ?
N5 Fe6 O21 C49 -17.2(6) . . . . ?
O23 Fe6 O21 C49 83.3(6) . . . . ?
O21 Fe6 O22 C58 -40.7(11) . . . . ?
O19 Fe6 O22 C58 149.8(4) . . . . ?
O25 Fe6 O22 C58 64.6(4) . . . . ?
N5 Fe6 O22 C58 -33.4(4) . . . . ?
O23 Fe6 O22 C58 -134.8(4) . . . . ?
O21 Fe6 O22 Fe8 -179.6(9) . . . . ?
O19 Fe6 O22 Fe8 10.92(19) . . . . ?
O25 Fe6 O22 Fe8 -74.3(2) . . . . ?
N5 Fe6 O22 Fe8 -172.2(2) . . . . ?
O23 Fe6 O22 Fe8 86.3(2) . . . . ?
O20 Fe8 O22 C58 143.2(5) . . . . ?
O34 Fe8 O22 C58 -100.0(12) . . . . ?
O29 Fe8 O22 C58 41.6(6) . . . . ?
O19 Fe8 O22 C58 -136.1(6) . . . . ?
O26 Fe8 O22 C58 -49.2(5) . . . . ?
O20 Fe8 O22 Fe6 -91.2(2) . . . . ?
O34 Fe8 O22 Fe6 25.6(13) . . . . ?
O29 Fe8 O22 Fe6 167.2(2) . . . . ?
O19 Fe8 O22 Fe6 -10.56(19) . . . . ?
O26 Fe8 O22 Fe6 76.4(2) . . . . ?
O20 Fe7 O23 C59 -145.4(5) . . . . ?
O24 Fe7 O23 C59 89.6(7) . . . . ?
O27 Fe7 O23 C59 -45.3(5) . . . . ?
O19 Fe7 O23 C59 134.7(5) . . . . ?
N6 Fe7 O23 C59 42.4(5) . . . . ?
O20 Fe7 O23 Fe6 76.3(2) . . . . ?
O24 Fe7 O23 Fe6 -48.7(6) . . . . ?
O27 Fe7 O23 Fe6 176.4(2) . . . . ?
O19 Fe7 O23 Fe6 -3.64(18) . . . . ?
N6 Fe7 O23 Fe6 -95.9(2) . . . . ?
O21 Fe6 O23 C59 -28.5(5) . . . . ?
O19 Fe6 O23 C59 -138.5(5) . . . . ?
O22 Fe6 O23 C59 138.5(5) . . . . ?
O25 Fe6 O23 C59 -138.1(6) . . . . ?
N5 Fe6 O23 C59 60.1(5) . . . . ?
O21 Fe6 O23 Fe7 113.8(2) . . . . ?
O19 Fe6 O23 Fe7 3.77(18) . . . . ?
O22 Fe6 O23 Fe7 -79.3(2) . . . . ?
O25 Fe6 O23 Fe7 4.2(7) . . . . ?
N5 Fe6 O23 Fe7 -157.6(2) . . . . ?
O20 Fe7 O24 C68 167.3(5) . . . . ?
O27 Fe7 O24 C68 68.9(5) . . . . ?
O23 Fe7 O24 C68 -66.7(7) . . . . ?
O19 Fe7 O24 C68 -110.3(5) . . . . ?
N6 Fe7 O24 C68 -19.2(5) . . . . ?
O20 Fe7 O24 Fe9 -19.9(3) . . . . ?
O27 Fe7 O24 Fe9 -118.3(3) . . . . ?
O23 Fe7 O24 Fe9 106.1(5) . . . . ?
O19 Fe7 O24 Fe9 62.5(3) . . . . ?
N6 Fe7 O24 Fe9 153.6(3) . . . . ?
O33 Fe9 O24 C68 -30.8(5) . . . . ?
O34 Fe9 O24 C68 147.7(5) . . . . ?
O36 Fe9 O24 C68 -125.4(5) . . . . ?
O31 Fe9 O24 C68 56.7(5) . . . . ?
N7 Fe9 O24 C68 144(100) . . . . ?
O33 Fe9 O24 Fe7 156.7(3) . . . . ?
O34 Fe9 O24 Fe7 -24.7(3) . . . . ?
O36 Fe9 O24 Fe7 62.2(3) . . . . ?
O31 Fe9 O24 Fe7 -115.7(3) . . . . ?
N7 Fe9 O24 Fe7 -28(100) . . . . ?
O21 Fe6 O25 C69 -154.9(6) . . . . ?
O19 Fe6 O25 C69 -44.8(6) . . . . ?
O22 Fe6 O25 C69 37.7(6) . . . . ?
N5 Fe6 O25 C69 116.8(6) . . . . ?
O23 Fe6 O25 C69 -45.2(10) . . . . ?
O20 Fe8 O26 C69 35.8(14) . . . . ?
O34 Fe8 O26 C69 120.6(7) . . . . ?
O29 Fe8 O26 C69 -143.6(7) . . . . ?
O22 Fe8 O26 C69 -51.5(7) . . . . ?
O19 Fe8 O26 C69 29.1(7) . . . . ?
O20 Fe7 O27 C71 -46.2(7) . . . . ?
O24 Fe7 O27 C71 48.1(7) . . . . ?
O23 Fe7 O27 C71 -147.4(7) . . . . ?
O19 Fe7 O27 C71 -147(4) . . . . ?
N6 Fe7 O27 C71 129.2(7) . . . . ?
O20 Fe10 O28 C71 -7.8(8) . . . . ?
O35 Fe10 O28 C71 92.9(8) . . . . ?
O36 Fe10 O28 C71 -102.5(8) . . . . ?
O30 Fe10 O28 C71 167.1(13) . . . . ?
N8 Fe10 O28 C71 178.0(8) . . . . ?
O20 Fe8 O29 C73 32.5(6) . . . . ?
O34 Fe8 O29 C73 -59.4(6) . . . . ?
O22 Fe8 O29 C73 126.9(6) . . . . ?
O19 Fe8 O29 C73 143.7(13) . . . . ?
O26 Fe8 O29 C73 -147.7(6) . . . . ?
O20 Fe10 O30 C73 10.9(8) . . . . ?
O35 Fe10 O30 C73 -89.9(8) . . . . ?
O36 Fe10 O30 C73 106.3(8) . . . . ?
O28 Fe10 O30 C73 -164.0(13) . . . . ?
N8 Fe10 O30 C73 -175.0(8) . . . . ?
O33 Fe9 O31 C75 138.8(7) . . . . ?
O24 Fe9 O31 C75 44.6(7) . . . . ?
O34 Fe9 O31 C75 -54.8(7) . . . . ?
O36 Fe9 O31 C75 -105(3) . . . . ?
N7 Fe9 O31 C75 -135.3(8) . . . . ?
O24 Fe9 O33 C77 168.1(6) . . . . ?
O34 Fe9 O33 C77 -5.8(13) . . . . ?
O36 Fe9 O33 C77 -98.8(6) . . . . ?
O31 Fe9 O33 C77 77.5(6) . . . . ?
N7 Fe9 O33 C77 -11.9(6) . . . . ?
O20 Fe8 O34 C86 -153.8(5) . . . . ?
O29 Fe8 O34 C86 -52.2(5) . . . . ?
O22 Fe8 O34 C86 89.2(12) . . . . ?
O19 Fe8 O34 C86 124.7(5) . . . . ?
O26 Fe8 O34 C86 38.5(5) . . . . ?
O20 Fe8 O34 Fe9 30.2(3) . . . . ?
O29 Fe8 O34 Fe9 131.8(3) . . . . ?
O22 Fe8 O34 Fe9 -86.8(12) . . . . ?
O19 Fe8 O34 Fe9 -51.3(3) . . . . ?
O26 Fe8 O34 Fe9 -137.5(3) . . . . ?
O33 Fe9 O34 C86 15.9(11) . . . . ?
O24 Fe9 O34 C86 -157.9(4) . . . . ?
O36 Fe9 O34 C86 109.9(4) . . . . ?
O31 Fe9 O34 C86 -66.9(4) . . . . ?
N7 Fe9 O34 C86 22.1(4) . . . . ?
O33 Fe9 O34 Fe8 -167.7(7) . . . . ?
O24 Fe9 O34 Fe8 18.5(3) . . . . ?
O36 Fe9 O34 Fe8 -73.8(3) . . . . ?
O31 Fe9 O34 Fe8 109.4(3) . . . . ?
N7 Fe9 O34 Fe8 -161.5(3) . . . . ?
O20 Fe10 O35 C87 -176.8(8) . . . . ?
O36 Fe10 O35 C87 19.6(14) . . . . ?
O28 Fe10 O35 C87 88.2(8) . . . . ?
O30 Fe10 O35 C87 -83.1(8) . . . . ?
N8 Fe10 O35 C87 -0.3(8) . . . . ?
O20 Fe10 O36 C96 -159.5(5) . . . . ?
O35 Fe10 O36 C96 4.4(10) . . . . ?
O28 Fe10 O36 C96 -64.5(5) . . . . ?
O30 Fe10 O36 C96 106.4(5) . . . . ?
N8 Fe10 O36 C96 24.6(5) . . . . ?
O20 Fe10 O36 Fe9 0.5(3) . . . . ?
O35 Fe10 O36 Fe9 164.3(7) . . . . ?
O28 Fe10 O36 Fe9 95.5(3) . . . . ?
O30 Fe10 O36 Fe9 -93.6(3) . . . . ?
N8 Fe10 O36 Fe9 -175.5(4) . . . . ?
O33 Fe9 O36 C96 15.7(5) . . . . ?
O24 Fe9 O36 C96 110.2(5) . . . . ?
O34 Fe9 O36 C96 -150.6(5) . . . . ?
O31 Fe9 O36 C96 -100(3) . . . . ?
N7 Fe9 O36 C96 -69.9(5) . . . . ?
O33 Fe9 O36 Fe10 -143.1(3) . . . . ?
O24 Fe9 O36 Fe10 -48.7(3) . . . . ?
O34 Fe9 O36 Fe10 50.5(3) . . . . ?
O31 Fe9 O36 Fe10 101(3) . . . . ?
N7 Fe9 O36 Fe10 131.2(3) . . . . ?
Fe1 O3 C1 C6 16.2(11) . . . . ?
Fe1 O3 C1 C2 -165.1(5) . . . . ?
O3 C1 C2 C3 178.1(7) . . . . ?
C6 C1 C2 C3 -3.2(11) . . . . ?
C1 C2 C3 C4 -0.3(12) . . . . ?
C2 C3 C4 C5 2.9(13) . . . . ?
C3 C4 C5 C6 -2.0(13) . . . . ?
O3 C1 C6 C5 -177.4(7) . . . . ?
C2 C1 C6 C5 3.9(11) . . . . ?
O3 C1 C6 C7 3.7(12) . . . . ?
C2 C1 C6 C7 -175.0(7) . . . . ?
C4 C5 C6 C1 -1.4(12) . . . . ?
C4 C5 C6 C7 177.6(8) . . . . ?
C9 N1 C7 C6 -179.4(7) . . . . ?
Fe1 N1 C7 C6 -13.1(10) . . . . ?
C9 N1 C7 C8 0.6(11) . . . . ?
Fe1 N1 C7 C8 166.9(6) . . . . ?
C1 C6 C7 N1 -4.0(12) . . . . ?
C5 C6 C7 N1 177.1(7) . . . . ?
C1 C6 C7 C8 176.0(8) . . . . ?
C5 C6 C7 C8 -2.9(11) . . . . ?
C7 N1 C9 C10 -178.0(7) . . . . ?
Fe1 N1 C9 C10 13.6(8) . . . . ?
Fe3 O4 C10 C9 173.1(4) . . . . ?
Fe1 O4 C10 C9 51.1(7) . . . . ?
N1 C9 C10 O4 -41.0(8) . . . . ?
Fe2 O5 C11 C12 138.5(6) . . . . ?
Fe1 O5 C11 C12 -88.3(7) . . . . ?
Fe2 O5 C11 C16 -44.4(8) . . . . ?
Fe1 O5 C11 C16 88.8(8) . . . . ?
O5 C11 C12 C13 176.3(7) . . . . ?
C16 C11 C12 C13 -0.8(12) . . . . ?
C11 C12 C13 C14 0.2(13) . . . . ?
C12 C13 C14 C15 0.7(13) . . . . ?
C13 C14 C15 C16 -0.9(13) . . . . ?
O5 C11 C16 C15 -176.5(6) . . . . ?
C12 C11 C16 C15 0.6(11) . . . . ?
O5 C11 C16 C17 1.5(11) . . . . ?
C12 C11 C16 C17 178.6(7) . . . . ?
C14 C15 C16 C11 0.3(11) . . . . ?
C14 C15 C16 C17 -177.8(7) . . . . ?
C19 N2 C17 C16 178.1(7) . . . . ?
Fe2 N2 C17 C16 -11.6(10) . . . . ?
C19 N2 C17 C18 -1.6(11) . . . . ?
Fe2 N2 C17 C18 168.7(5) . . . . ?
C11 C16 C17 N2 26.7(11) . . . . ?
C15 C16 C17 N2 -155.3(7) . . . . ?
C11 C16 C17 C18 -153.6(7) . . . . ?
C15 C16 C17 C18 24.4(10) . . . . ?
C17 N2 C19 C20 -154.7(7) . . . . ?
Fe2 N2 C19 C20 33.3(7) . . . . ?
Fe2 O6 C20 C19 40.8(7) . . . . ?
Fe4 O6 C20 C19 -126.0(5) . . . . ?
N2 C19 C20 O6 -48.1(7) . . . . ?
Fe3 O8 C21 O7 22.2(12) . . . . ?
Fe3 O8 C21 C22 -159.4(6) . . . . ?
Fe1 O7 C21 O8 -12.4(12) . . . . ?
Fe1 O7 C21 C22 169.1(6) . . . . ?
Fe5 O10 C23 O9 36.1(13) . . . . ?
Fe5 O10 C23 C24 -140.3(8) . . . . ?
Fe2 O9 C23 O10 2.4(13) . . . . ?
Fe2 O9 C23 C24 178.9(7) . . . . ?
Fe4 O11 C25 O12 4.9(13) . . . . ?
Fe4 O11 C25 C26 -172.7(6) . . . . ?
Fe4 O13 C27 C28 -151.8(6) . . . . ?
Fe4 O13 C27 C32 30.5(10) . . . . ?
O13 C27 C28 C29 -177.9(7) . . . . ?
C32 C27 C28 C29 -0.2(11) . . . . ?
C27 C28 C29 C30 1.4(12) . . . . ?
C28 C29 C30 C31 -1.2(13) . . . . ?
C29 C30 C31 C32 -0.1(13) . . . . ?
C30 C31 C32 C27 1.3(12) . . . . ?
C30 C31 C32 C33 -176.7(8) . . . . ?
O13 C27 C32 C31 176.6(7) . . . . ?
C28 C27 C32 C31 -1.1(10) . . . . ?
O13 C27 C32 C33 -5.5(11) . . . . ?
C28 C27 C32 C33 176.8(7) . . . . ?
C35 N3 C33 C32 -172.9(6) . . . . ?
Fe4 N3 C33 C32 11.2(11) . . . . ?
C35 N3 C33 C34 8.7(11) . . . . ?
Fe4 N3 C33 C34 -167.2(5) . . . . ?
C31 C32 C33 N3 163.9(7) . . . . ?
C27 C32 C33 N3 -14.0(11) . . . . ?
C31 C32 C33 C34 -17.7(10) . . . . ?
C27 C32 C33 C34 164.5(7) . . . . ?
C33 N3 C35 C36 149.5(7) . . . . ?
Fe4 N3 C35 C36 -33.8(7) . . . . ?
Fe3 O14 C36 C35 138.8(5) . . . . ?
Fe4 O14 C36 C35 -44.1(7) . . . . ?
N3 C35 C36 O14 50.7(8) . . . . ?
Fe5 O15 C37 C42 2.6(13) . . . . ?
Fe5 O15 C37 C38 -177.7(7) . . . . ?
O15 C37 C38 C39 -178.8(9) . . . . ?
C42 C37 C38 C39 0.9(15) . . . . ?
C37 C38 C39 C40 -2.0(17) . . . . ?
C38 C39 C40 C41 0.9(17) . . . . ?
C39 C40 C41 C42 1.3(16) . . . . ?
O15 C37 C42 C41 -179.0(8) . . . . ?
C38 C37 C42 C41 1.3(13) . . . . ?
O15 C37 C42 C43 1.0(16) . . . . ?
C38 C37 C42 C43 -178.6(12) . . . . ?
C40 C41 C42 C37 -2.4(13) . . . . ?
C40 C41 C42 C43 177.5(12) . . . . ?
C45 N4 C43 C42 -179.0(12) . . . . ?
Fe5 N4 C43 C42 -4(2) . . . . ?
C45 N4 C43 C44 3(2) . . . . ?
Fe5 N4 C43 C44 178.1(11) . . . . ?
C37 C42 C43 N4 0(2) . . . . ?
C41 C42 C43 N4 -179.9(13) . . . . ?
C37 C42 C43 C44 178.0(13) . . . . ?
C41 C42 C43 C44 -2(2) . . . . ?
C43 N4 C45 C46 -172.8(14) . . . . ?
Fe5 N4 C45 C46 11.3(13) . . . . ?
N4 C45 C46 O16 -22.9(18) . . . . ?
Fe5 O16 C46 C45 23.2(16) . . . . ?
Fe4 O16 C46 C45 -170.1(10) . . . . ?
Fe5 O18 C47 O17 -23.9(13) . . . . ?
Fe5 O18 C47 C48 156.0(7) . . . . ?
Fe3 O17 C47 O18 -11.1(11) . . . . ?
Fe3 O17 C47 C48 169.0(6) . . . . ?
Fe6 O21 C49 C50 -169.0(5) . . . . ?
Fe6 O21 C49 C54 10.3(11) . . . . ?
O21 C49 C50 C51 177.3(7) . . . . ?
C54 C49 C50 C51 -2.0(11) . . . . ?
C49 C50 C51 C52 1.0(12) . . . . ?
C50 C51 C52 C53 -0.2(12) . . . . ?
C51 C52 C53 C54 0.4(12) . . . . ?
O21 C49 C54 C53 -177.2(7) . . . . ?
C50 C49 C54 C53 2.1(10) . . . . ?
O21 C49 C54 C55 5.0(11) . . . . ?
C50 C49 C54 C55 -175.8(7) . . . . ?
C52 C53 C54 C49 -1.3(11) . . . . ?
C52 C53 C54 C55 176.7(7) . . . . ?
C57 N5 C55 C56 0.8(10) . . . . ?
Fe6 N5 C55 C56 170.2(5) . . . . ?
C57 N5 C55 C54 -179.8(6) . . . . ?
Fe6 N5 C55 C54 -10.4(9) . . . . ?
C49 C54 C55 N5 -3.8(11) . . . . ?
C53 C54 C55 N5 178.4(7) . . . . ?
C49 C54 C55 C56 175.6(7) . . . . ?
C53 C54 C55 C56 -2.2(10) . . . . ?
C55 N5 C57 C58 -173.3(6) . . . . ?
Fe6 N5 C57 C58 15.6(7) . . . . ?
Fe6 O22 C58 C57 51.7(6) . . . . ?
Fe8 O22 C58 C57 172.8(4) . . . . ?
N5 C57 C58 O22 -42.7(8) . . . . ?
Fe7 O23 C59 C60 139.7(6) . . . . ?
Fe6 O23 C59 C60 -87.8(7) . . . . ?
Fe7 O23 C59 C64 -42.7(8) . . . . ?
Fe6 O23 C59 C64 89.8(7) . . . . ?
O23 C59 C60 C61 175.3(7) . . . . ?
C64 C59 C60 C61 -2.3(12) . . . . ?
C59 C60 C61 C62 1.4(13) . . . . ?
C60 C61 C62 C63 -0.2(13) . . . . ?
C61 C62 C63 C64 0.0(13) . . . . ?
C62 C63 C64 C59 -0.8(11) . . . . ?
C62 C63 C64 C65 -178.6(7) . . . . ?
C60 C59 C64 C63 1.9(11) . . . . ?
O23 C59 C64 C63 -175.7(6) . . . . ?
C60 C59 C64 C65 179.6(7) . . . . ?
O23 C59 C64 C65 2.1(11) . . . . ?
C67 N6 C65 C64 177.8(7) . . . . ?
Fe7 N6 C65 C64 -10.1(11) . . . . ?
C67 N6 C65 C66 -2.0(11) . . . . ?
Fe7 N6 C65 C66 170.0(6) . . . . ?
C63 C64 C65 N6 -158.3(7) . . . . ?
C59 C64 C65 N6 24.1(11) . . . . ?
C63 C64 C65 C66 21.6(11) . . . . ?
C59 C64 C65 C66 -156.1(7) . . . . ?
C65 N6 C67 C68 -156.6(7) . . . . ?
Fe7 N6 C67 C68 29.9(7) . . . . ?
Fe7 O24 C68 C67 41.2(6) . . . . ?
Fe9 O24 C68 C67 -132.1(5) . . . . ?
N6 C67 C68 O24 -46.2(8) . . . . ?
Fe8 O26 C69 O25 13.8(12) . . . . ?
Fe8 O26 C69 C70 -167.4(6) . . . . ?
Fe6 O25 C69 O26 -5.3(12) . . . . ?
Fe6 O25 C69 C70 175.9(6) . . . . ?
Fe10 O28 C71 O27 -0.4(14) . . . . ?
Fe10 O28 C71 C72 176.7(7) . . . . ?
Fe7 O27 C71 O28 33.0(12) . . . . ?
Fe7 O27 C71 C72 -144.0(8) . . . . ?
Fe10 O30 C73 O29 -20.5(13) . . . . ?
Fe10 O30 C73 C74 160.1(6) . . . . ?
Fe8 O29 C73 O30 -6.8(11) . . . . ?
Fe8 O29 C73 C74 172.6(6) . . . . ?
Fe9 O31 C75 O32 14.9(13) . . . . ?
Fe9 O31 C75 C76 -162.2(6) . . . . ?
Fe9 O33 C77 C82 18.7(10) . . . . ?
Fe9 O33 C77 C78 -162.1(5) . . . . ?
O33 C77 C78 C79 -179.9(7) . . . . ?
C82 C77 C78 C79 -0.7(11) . . . . ?
C77 C78 C79 C80 2.8(12) . . . . ?
C78 C79 C80 C81 -2.3(12) . . . . ?
C79 C80 C81 C82 -0.3(12) . . . . ?
O33 C77 C82 C81 177.4(6) . . . . ?
C78 C77 C82 C81 -1.8(10) . . . . ?
O33 C77 C82 C83 -5.0(10) . . . . ?
C78 C77 C82 C83 175.8(6) . . . . ?
C80 C81 C82 C77 2.4(11) . . . . ?
C80 C81 C82 C83 -175.3(7) . . . . ?
C85 N7 C83 C82 -174.5(6) . . . . ?
Fe9 N7 C83 C82 17.7(9) . . . . ?
C85 N7 C83 C84 6.4(10) . . . . ?
Fe9 N7 C83 C84 -161.3(5) . . . . ?
C77 C82 C83 N7 -12.7(10) . . . . ?
C81 C82 C83 N7 164.9(7) . . . . ?
C77 C82 C83 C84 166.4(6) . . . . ?
C81 C82 C83 C84 -16.0(9) . . . . ?
C83 N7 C85 C86 159.0(6) . . . . ?
Fe9 N7 C85 C86 -31.0(7) . . . . ?
Fe8 O34 C86 C85 137.2(5) . . . . ?
Fe9 O34 C86 C85 -46.2(7) . . . . ?
N7 C85 C86 O34 50.5(8) . . . . ?
Fe10 O35 C87 C92 7.8(14) . . . . ?
Fe10 O35 C87 C88 -172.4(7) . . . . ?
O35 C87 C88 C89 -179.1(10) . . . . ?
C92 C87 C88 C89 0.7(15) . . . . ?
C87 C88 C89 C90 -2.2(18) . . . . ?
C88 C89 C90 C91 2.5(19) . . . . ?
C89 C90 C91 C92 -1.3(19) . . . . ?
O35 C87 C92 C91 -179.7(9) . . . . ?
C88 C87 C92 C91 0.5(13) . . . . ?
O35 C87 C92 C93 -4.5(14) . . . . ?
C88 C87 C92 C93 175.7(9) . . . . ?
C90 C91 C92 C87 -0.2(15) . . . . ?
C90 C91 C92 C93 -175.8(10) . . . . ?
C95 N8 C93 C92 -174.2(7) . . . . ?
Fe10 N8 C93 C92 18.3(11) . . . . ?
C95 N8 C93 C94 3.9(12) . . . . ?
Fe10 N8 C93 C94 -163.6(7) . . . . ?
C87 C92 C93 N8 -8.7(13) . . . . ?
C91 C92 C93 N8 166.5(8) . . . . ?
C87 C92 C93 C94 173.2(9) . . . . ?
C91 C92 C93 C94 -11.6(13) . . . . ?
C93 N8 C95 C96 160.6(7) . . . . ?
Fe10 N8 C95 C96 -29.7(7) . . . . ?
Fe10 O36 C96 C95 -48.0(7) . . . . ?
Fe9 O36 C96 C95 150.4(5) . . . . ?
N8 C95 C96 O36 50.0(8) . . . . ?
